data_4079247
loop_
_publ_author_name
'Geetharani, K.'
'Ramkumar, V.'
'Ghosh, Sundargopal'

_publ_section_title
;
 Synthesis and Characterization of Novel Ruthenaferracarboranes from
 Photoinsertion of Alkynes into a Ruthenaferraborane
;
_journal_issue 17
_journal_name_full Organometallics
_journal_page_first 6381
_journal_paper_doi 10.1021/om300607u
_journal_volume 31
_journal_year 2012
_chemical_formula_moiety 'C45 H47 B2 Fe2 O5 P Ru2'
_chemical_formula_sum 'C45 H47 B2 Fe2 O5 P Ru2'
_chemical_formula_weight 1034.26
_chemical_name_systematic
;

 ?

;
_space_group_IT_number 14
_symmetry_cell_setting monoclinic
_symmetry_space_group_name_Hall '-P 2ybc'
_symmetry_space_group_name_H-M 'P 1 21/c 1'
_atom_sites_solution_hydrogens geom
_atom_sites_solution_primary direct
_atom_sites_solution_secondary difmap
_audit_creation_method SHELXL-97
_cell_angle_alpha 90.00
_cell_angle_beta 93.3630(10)
_cell_angle_gamma 90.00
_cell_formula_units_Z 4
_cell_length_a 12.4637(3)
_cell_length_b 15.0424(3)
_cell_length_c 22.1121(4)
_cell_measurement_reflns_used 6080
_cell_measurement_temperature 298(2)
_cell_measurement_theta_max 25.47
_cell_measurement_theta_min 2.12
_cell_volume 4138.52(15)
_computing_cell_refinement 'APEXII/SAINT, Bruker,2004'
_computing_data_collection 'APEXII, Bruker,2004'
_computing_data_reduction 'SAINT PLUS/XPREP, Bruker,2004'
_computing_molecular_graphics 'ORTEP-3   (Farrugia, 1997)'
_computing_publication_material 'SHELXL-97  (Sheldrick, 2008)'
_computing_structure_refinement 'SHELXL-97  (Sheldrick, 2008)'
_computing_structure_solution 'SHELXS-97  (Sheldrick, 2008)'
_diffrn_ambient_temperature 298(2)
_diffrn_measured_fraction_theta_full 0.995
_diffrn_measured_fraction_theta_max 0.955
_diffrn_measurement_device_type 'Bruker APEXII CCD area detector'
_diffrn_measurement_method 'phi and omega scans'
_diffrn_radiation_monochromator graphite
_diffrn_radiation_source 'fine-focus sealed tube'
_diffrn_radiation_type MoK\a
_diffrn_radiation_wavelength 0.71073
_diffrn_reflns_av_R_equivalents 0.0523
_diffrn_reflns_av_sigmaI/netI 0.0753
_diffrn_reflns_limit_h_max 16
_diffrn_reflns_limit_h_min -15
_diffrn_reflns_limit_k_max 21
_diffrn_reflns_limit_k_min -12
_diffrn_reflns_limit_l_max 31
_diffrn_reflns_limit_l_min -29
_diffrn_reflns_number 35745
_diffrn_reflns_theta_full 25.00
_diffrn_reflns_theta_max 30.03
_diffrn_reflns_theta_min 1.64
_exptl_absorpt_coefficient_mu 1.488
_exptl_absorpt_correction_T_max 0.8903
_exptl_absorpt_correction_T_min 0.8077
_exptl_absorpt_correction_type multi-scan
_exptl_absorpt_process_details '(SADABS Bruker,2004)'
_exptl_crystal_colour orange
_exptl_crystal_density_diffrn 1.660
_exptl_crystal_density_method 'not measured'
_exptl_crystal_description Rectangular
_exptl_crystal_F_000 2088
_exptl_crystal_size_max 0.15
_exptl_crystal_size_mid 0.10
_exptl_crystal_size_min 0.08
_refine_diff_density_max 0.823
_refine_diff_density_min -0.418
_refine_diff_density_rms 0.102
_refine_ls_extinction_method none
_refine_ls_goodness_of_fit_ref 0.785
_refine_ls_hydrogen_treatment mixed
_refine_ls_matrix_type full
_refine_ls_number_parameters 532
_refine_ls_number_reflns 11563
_refine_ls_number_restraints 0
_refine_ls_restrained_S_all 0.785
_refine_ls_R_factor_all 0.0915
_refine_ls_R_factor_gt 0.0413
_refine_ls_shift/su_max 0.057
_refine_ls_shift/su_mean 0.001
_refine_ls_structure_factor_coef Fsqd
_refine_ls_weighting_details 'calc w=1/[\s^2^(Fo^2^)+(0.1000P)^2^+0.0000P] where P=(Fo^2^+2Fc^2^)/3'
_refine_ls_weighting_scheme calc
_refine_ls_wR_factor_gt 0.1048
_refine_ls_wR_factor_ref 0.1383
_reflns_number_gt 7053
_reflns_number_total 11563
_reflns_threshold_expression >2sigma(I)
_cod_data_source_file om300607u_si_001.cif
_cod_data_source_block new
_cod_depositor_comments
;
The following automatic conversions were performed:

'_symmetry_cell_setting' value 'Monoclinic' changed to 'monoclinic'
according to /home/saulius/struct/CIF-dictionaries/cif_core.dic
dictionary named 'cif_core.dic' version 2.4.2 from 2011-04-26.

Automatic conversion script
Id: cif_fix_values 1891 2012-01-12 08:04:46Z andrius 
;
_cod_original_cell_volume 4138.53(15)
_cod_original_sg_symbol_H-M P2(1)/c
_cod_database_code 4079247

loop_
_symmetry_equiv_pos_as_xyz
'x, y, z'
'-x, y+1/2, -z+1/2'
'-x, -y, -z'
'x, -y-1/2, z-1/2'

loop_
_atom_site_label
_atom_site_type_symbol
_atom_site_fract_x
_atom_site_fract_y
_atom_site_fract_z
_atom_site_U_iso_or_equiv
_atom_site_adp_type
_atom_site_occupancy
_atom_site_symmetry_multiplicity
_atom_site_calc_flag
_atom_site_refinement_flags
B1 B 0.9034(4) 0.2598(3) 0.3099(2) 0.0343(11) Uani 1 1 d .
B2 B 0.8447(4) 0.1280(3) 0.4159(2) 0.0298(10) Uani 1 1 d .
C1 C 0.7881(4) 0.0016(3) 0.2853(2) 0.0400(11) Uani 1 1 d .
C2 C 0.7325(4) 0.0572(3) 0.2426(2) 0.0435(12) Uani 1 1 d .
C3 C 0.8096(4) 0.1128(3) 0.21670(19) 0.0452(12) Uani 1 1 d .
C4 C 0.9130(4) 0.0898(3) 0.2439(2) 0.0432(12) Uani 1 1 d .
C5 C 0.8985(4) 0.0205(3) 0.2864(2) 0.0421(11) Uani 1 1 d .
C6 C 0.9825(5) -0.0362(4) 0.3187(3) 0.0611(15) Uani 1 1 d .
H6A H 0.9807 -0.0271 0.3616 0.092 Uiso 1 1 calc R
H6B H 1.0521 -0.0202 0.3057 0.092 Uiso 1 1 calc R
H6C H 0.9686 -0.0976 0.3094 0.092 Uiso 1 1 calc R
C7 C 0.7422(5) -0.0762(3) 0.3174(3) 0.0589(16) Uani 1 1 d .
H7A H 0.6656 -0.0697 0.3180 0.088 Uiso 1 1 calc R
H7B H 0.7729 -0.0787 0.3582 0.088 Uiso 1 1 calc R
H7C H 0.7587 -0.1301 0.2966 0.088 Uiso 1 1 calc R
C8 C 0.6181(4) 0.0447(4) 0.2203(3) 0.0625(16) Uani 1 1 d .
H8A H 0.6114 -0.0093 0.1973 0.094 Uiso 1 1 calc R
H8B H 0.5958 0.0940 0.1950 0.094 Uiso 1 1 calc R
H8C H 0.5735 0.0415 0.2542 0.094 Uiso 1 1 calc R
C9 C 0.7910(6) 0.1722(4) 0.1629(2) 0.0688(18) Uani 1 1 d .
H9A H 0.8400 0.2214 0.1661 0.103 Uiso 1 1 calc R
H9B H 0.7185 0.1939 0.1613 0.103 Uiso 1 1 calc R
H9C H 0.8027 0.1393 0.1266 0.103 Uiso 1 1 calc R
C10 C 1.0167(5) 0.1203(4) 0.2195(3) 0.0691(19) Uani 1 1 d .
H10A H 1.0398 0.0777 0.1906 0.104 Uiso 1 1 calc R
H10B H 1.0705 0.1257 0.2521 0.104 Uiso 1 1 calc R
H10C H 1.0061 0.1769 0.2000 0.104 Uiso 1 1 calc R
C11 C 1.0780(4) 0.3442(3) 0.4212(2) 0.0403(11) Uani 1 1 d .
C12 C 1.0624(4) 0.2938(3) 0.4751(2) 0.0439(11) Uani 1 1 d .
C13 C 1.0800(4) 0.2029(3) 0.4620(2) 0.0401(11) Uani 1 1 d .
C14 C 1.1115(4) 0.1968(3) 0.4021(2) 0.0380(10) Uani 1 1 d .
C15 C 1.1091(4) 0.2841(3) 0.3768(2) 0.0393(10) Uani 1 1 d .
C16 C 1.1552(4) 0.3116(4) 0.3187(2) 0.0584(15) Uani 1 1 d .
H16A H 1.1132 0.3593 0.3008 0.088 Uiso 1 1 calc R
H16B H 1.1540 0.2619 0.2914 0.088 Uiso 1 1 calc R
H16C H 1.2280 0.3311 0.3266 0.088 Uiso 1 1 calc R
C17 C 1.0776(5) 0.4428(3) 0.4147(3) 0.0655(17) Uani 1 1 d .
H17A H 1.1503 0.4643 0.4163 0.098 Uiso 1 1 calc R
H17B H 1.0401 0.4688 0.4470 0.098 Uiso 1 1 calc R
H17C H 1.0422 0.4588 0.3765 0.098 Uiso 1 1 calc R
C18 C 1.0513(5) 0.3308(5) 0.5376(2) 0.0717(19) Uani 1 1 d .
H18A H 1.0062 0.2924 0.5597 0.107 Uiso 1 1 calc R
H18B H 1.0197 0.3889 0.5346 0.107 Uiso 1 1 calc R
H18C H 1.1209 0.3347 0.5584 0.107 Uiso 1 1 calc R
C19 C 1.0834(5) 0.1286(4) 0.5082(3) 0.0698(19) Uani 1 1 d .
H19A H 1.0744 0.0726 0.4877 0.105 Uiso 1 1 calc R
H19B H 1.0266 0.1367 0.5351 0.105 Uiso 1 1 calc R
H19C H 1.1514 0.1294 0.5309 0.105 Uiso 1 1 calc R
C20 C 1.1654(4) 0.1160(4) 0.3763(3) 0.0569(14) Uani 1 1 d .
H20A H 1.2418 0.1207 0.3839 0.085 Uiso 1 1 calc R
H20B H 1.1484 0.1128 0.3335 0.085 Uiso 1 1 calc R
H20C H 1.1401 0.0633 0.3954 0.085 Uiso 1 1 calc R
C21 C 0.7186(4) 0.1268(2) 0.39921(17) 0.0298(9) Uani 1 1 d .
C22 C 0.6838(3) 0.2032(3) 0.36602(17) 0.0293(9) Uani 1 1 d .
C23 C 0.6421(4) 0.0543(3) 0.4135(2) 0.0382(11) Uani 1 1 d .
C24 C 0.6657(5) -0.0040(3) 0.4604(2) 0.0545(14) Uani 1 1 d .
H24 H 0.7294 0.0022 0.4841 0.065 Uiso 1 1 calc R
C25 C 0.5954(7) -0.0714(4) 0.4723(3) 0.081(2) Uani 1 1 d .
H25 H 0.6135 -0.1107 0.5037 0.097 Uiso 1 1 calc R
C26 C 0.5004(7) -0.0826(4) 0.4398(4) 0.092(3) Uani 1 1 d .
H26 H 0.4540 -0.1283 0.4492 0.111 Uiso 1 1 calc R
C27 C 0.4735(6) -0.0250(4) 0.3925(3) 0.079(2) Uani 1 1 d .
H27 H 0.4087 -0.0317 0.3698 0.095 Uiso 1 1 calc R
C28 C 0.5442(5) 0.0435(3) 0.3789(3) 0.0550(14) Uani 1 1 d .
H28 H 0.5266 0.0820 0.3470 0.066 Uiso 1 1 calc R
C29 C 0.5013(4) 0.2445(3) 0.2697(2) 0.0397(10) Uani 1 1 d .
C30 C 0.4093(4) 0.1939(4) 0.2749(2) 0.0537(14) Uani 1 1 d .
H30 H 0.3889 0.1777 0.3132 0.064 Uiso 1 1 calc R
C31 C 0.3475(5) 0.1673(4) 0.2242(3) 0.0628(16) Uani 1 1 d .
H31 H 0.2856 0.1339 0.2286 0.075 Uiso 1 1 calc R
C32 C 0.3774(5) 0.1902(4) 0.1674(3) 0.0608(15) Uani 1 1 d .
H32 H 0.3379 0.1704 0.1331 0.073 Uiso 1 1 calc R
C33 C 0.4656(6) 0.2423(4) 0.1622(2) 0.0645(17) Uani 1 1 d .
H33 H 0.4844 0.2599 0.1239 0.077 Uiso 1 1 calc R
C34 C 0.5274(5) 0.2695(3) 0.2124(2) 0.0519(13) Uani 1 1 d .
H34 H 0.5874 0.3051 0.2076 0.062 Uiso 1 1 calc R
C35 C 0.4928(4) 0.3188(3) 0.38958(19) 0.0355(10) Uani 1 1 d .
C36 C 0.4277(4) 0.2651(3) 0.4216(2) 0.0462(12) Uani 1 1 d .
H36 H 0.4300 0.2039 0.4163 0.055 Uiso 1 1 calc R
C37 C 0.3577(4) 0.3017(4) 0.4622(2) 0.0568(15) Uani 1 1 d .
H37 H 0.3139 0.2650 0.4839 0.068 Uiso 1 1 calc R
C38 C 0.3545(5) 0.3914(5) 0.4696(3) 0.0642(16) Uani 1 1 d .
H38 H 0.3089 0.4157 0.4971 0.077 Uiso 1 1 calc R
C39 C 0.4155(5) 0.4454(4) 0.4381(3) 0.0611(16) Uani 1 1 d .
H39 H 0.4096 0.5066 0.4425 0.073 Uiso 1 1 calc R
C40 C 0.4886(4) 0.4104(3) 0.3985(2) 0.0466(12) Uani 1 1 d .
H40 H 0.5338 0.4480 0.3784 0.056 Uiso 1 1 calc R
C41 C 0.8446(4) 0.3353(3) 0.4547(2) 0.0396(10) Uani 1 1 d .
C42 C 0.6542(4) 0.2895(3) 0.49256(19) 0.0390(10) Uani 1 1 d .
C43 C 0.8007(5) 0.1895(3) 0.5221(2) 0.0490(13) Uani 1 1 d .
C44 C 0.7711(4) 0.3494(3) 0.2652(2) 0.0480(12) Uani 1 1 d .
C45 C 0.7607(4) 0.4259(3) 0.3603(2) 0.0513(13) Uani 1 1 d .
Fe1 Fe 0.75791(5) 0.23891(4) 0.45273(3) 0.03072(15) Uani 1 1 d .
Fe2 Fe 0.75695(5) 0.31279(4) 0.33909(3) 0.02976(15) Uani 1 1 d .
O1 O 0.8618(3) 0.4071(2) 0.47553(17) 0.0550(10) Uani 1 1 d .
O2 O 0.6004(3) 0.3242(3) 0.52582(16) 0.0602(11) Uani 1 1 d .
O3 O 0.8269(4) 0.1559(3) 0.56619(16) 0.0762(13) Uani 1 1 d .
O4 O 0.7753(3) 0.3785(3) 0.21729(18) 0.0730(13) Uani 1 1 d .
O5 O 0.7617(4) 0.5007(3) 0.3716(2) 0.0925(17) Uani 1 1 d .
P1 P 0.58608(9) 0.27701(7) 0.33640(5) 0.0311(2) Uani 1 1 d .
Ru1 Ru 0.81265(3) 0.14194(2) 0.317319(14) 0.02712(9) Uani 1 1 d .
Ru2 Ru 0.93838(3) 0.24763(2) 0.401268(14) 0.02772(9) Uani 1 1 d .
H2B H 0.877(3) 0.075(3) 0.4351(16) 0.018(10) Uiso 1 1 d .
H1B H 0.956(3) 0.283(2) 0.2713(17) 0.022(10) Uiso 1 1 d .

loop_
_atom_site_aniso_label
_atom_site_aniso_U_11
_atom_site_aniso_U_22
_atom_site_aniso_U_33
_atom_site_aniso_U_23
_atom_site_aniso_U_13
_atom_site_aniso_U_12
B1 0.032(3) 0.036(3) 0.035(2) 0.007(2) 0.003(2) -0.006(2)
B2 0.040(3) 0.021(2) 0.029(2) 0.0033(16) 0.006(2) 0.0058(19)
C1 0.046(3) 0.032(2) 0.044(2) -0.0130(19) 0.018(2) 0.000(2)
C2 0.042(3) 0.048(3) 0.041(2) -0.022(2) 0.011(2) -0.004(2)
C3 0.056(3) 0.056(3) 0.024(2) -0.0112(19) 0.008(2) -0.004(3)
C4 0.045(3) 0.055(3) 0.031(2) -0.015(2) 0.015(2) -0.007(2)
C5 0.046(3) 0.043(3) 0.039(2) -0.016(2) 0.011(2) 0.005(2)
C6 0.055(4) 0.050(3) 0.078(4) -0.018(3) 0.001(3) 0.017(3)
C7 0.081(5) 0.033(3) 0.066(3) -0.008(2) 0.030(3) 0.001(3)
C8 0.053(4) 0.072(4) 0.061(3) -0.029(3) -0.004(3) -0.002(3)
C9 0.098(5) 0.073(4) 0.035(3) 0.003(3) 0.010(3) 0.008(4)
C10 0.054(4) 0.098(5) 0.059(3) -0.024(3) 0.035(3) -0.019(3)
C11 0.028(3) 0.039(2) 0.053(3) -0.007(2) -0.006(2) -0.002(2)
C12 0.032(3) 0.057(3) 0.042(3) -0.009(2) -0.010(2) 0.005(2)
C13 0.030(3) 0.047(3) 0.043(2) 0.006(2) -0.006(2) 0.008(2)
C14 0.022(2) 0.047(3) 0.045(3) -0.002(2) -0.0009(19) 0.005(2)
C15 0.026(2) 0.045(3) 0.046(3) 0.004(2) -0.0046(19) -0.005(2)
C16 0.042(3) 0.074(4) 0.060(3) 0.011(3) 0.007(3) -0.012(3)
C17 0.051(4) 0.037(3) 0.106(5) -0.004(3) -0.011(3) -0.007(3)
C18 0.063(4) 0.105(5) 0.045(3) -0.023(3) -0.011(3) 0.020(4)
C19 0.050(4) 0.087(5) 0.072(4) 0.040(3) -0.003(3) 0.013(3)
C20 0.043(3) 0.059(3) 0.068(4) -0.018(3) 0.005(3) 0.015(3)
C21 0.038(3) 0.0252(19) 0.0276(19) 0.0009(15) 0.0149(18) 0.0019(17)
C22 0.029(2) 0.030(2) 0.029(2) -0.0042(16) 0.0066(17) 0.0004(17)
C23 0.044(3) 0.025(2) 0.048(3) 0.0013(18) 0.028(2) 0.0035(19)
C24 0.065(4) 0.041(3) 0.061(3) 0.015(2) 0.031(3) 0.011(3)
C25 0.113(6) 0.038(3) 0.099(5) 0.020(3) 0.064(5) 0.004(4)
C26 0.107(7) 0.037(3) 0.141(7) -0.007(4) 0.085(6) -0.022(4)
C27 0.065(4) 0.059(4) 0.119(6) -0.034(4) 0.049(4) -0.024(3)
C28 0.060(4) 0.035(3) 0.071(4) -0.009(2) 0.021(3) -0.010(2)
C29 0.034(3) 0.044(3) 0.041(2) -0.001(2) 0.002(2) 0.002(2)
C30 0.043(3) 0.070(4) 0.048(3) -0.004(3) 0.004(2) -0.010(3)
C31 0.039(3) 0.084(4) 0.065(4) -0.018(3) -0.002(3) -0.014(3)
C32 0.050(4) 0.071(4) 0.059(4) -0.011(3) -0.016(3) -0.005(3)
C33 0.077(5) 0.078(4) 0.037(3) 0.009(3) -0.008(3) -0.008(3)
C34 0.058(4) 0.053(3) 0.043(3) 0.009(2) -0.006(2) -0.013(3)
C35 0.027(2) 0.040(2) 0.039(2) -0.0058(18) -0.0032(18) 0.0061(19)
C36 0.042(3) 0.050(3) 0.048(3) -0.005(2) 0.012(2) -0.004(2)
C37 0.041(3) 0.080(4) 0.051(3) -0.008(3) 0.011(2) -0.003(3)
C38 0.053(4) 0.080(4) 0.060(4) -0.016(3) 0.005(3) 0.025(3)
C39 0.075(4) 0.050(3) 0.057(3) -0.006(3) -0.001(3) 0.024(3)
C40 0.046(3) 0.045(3) 0.049(3) 0.003(2) 0.002(2) 0.012(2)
C41 0.036(3) 0.041(2) 0.042(2) -0.006(2) 0.002(2) 0.003(2)
C42 0.045(3) 0.040(2) 0.032(2) -0.0045(18) 0.000(2) 0.007(2)
C43 0.059(4) 0.054(3) 0.035(3) -0.001(2) 0.009(2) 0.019(3)
C44 0.047(3) 0.050(3) 0.047(3) 0.015(2) 0.000(2) -0.005(2)
C45 0.046(3) 0.038(3) 0.068(3) 0.009(2) -0.015(3) -0.002(2)
Fe1 0.0358(4) 0.0297(3) 0.0269(3) -0.0010(2) 0.0040(2) 0.0066(3)
Fe2 0.0291(4) 0.0258(3) 0.0342(3) 0.0069(2) 0.0005(3) -0.0015(2)
O1 0.050(2) 0.043(2) 0.072(2) -0.0215(18) -0.0031(18) 0.0023(17)
O2 0.059(3) 0.078(3) 0.044(2) -0.0138(18) 0.0092(18) 0.030(2)
O3 0.108(4) 0.090(3) 0.0300(19) 0.0133(19) 0.001(2) 0.033(3)
O4 0.056(3) 0.104(3) 0.059(2) 0.047(2) -0.0015(19) -0.012(2)
O5 0.117(4) 0.029(2) 0.127(4) -0.005(2) -0.031(3) 0.005(2)
P1 0.0291(6) 0.0315(5) 0.0325(5) 0.0025(4) 0.0012(4) 0.0001(5)
Ru1 0.0301(2) 0.02768(16) 0.02410(15) -0.00142(12) 0.00618(12) -0.00066(14)
Ru2 0.02742(19) 0.02790(16) 0.02780(16) 0.00004(12) 0.00139(13) 0.00242(13)

loop_
_atom_type_symbol
_atom_type_description
_atom_type_scat_dispersion_real
_atom_type_scat_dispersion_imag
_atom_type_scat_source
C C 0.0033 0.0016 'International Tables Vol C Tables 4.2.6.8 and 6.1.1.4'
H H 0.0000 0.0000 'International Tables Vol C Tables 4.2.6.8 and 6.1.1.4'
B B 0.0013 0.0007 'International Tables Vol C Tables 4.2.6.8 and 6.1.1.4'
O O 0.0106 0.0060 'International Tables Vol C Tables 4.2.6.8 and 6.1.1.4'
P P 0.1023 0.0942 'International Tables Vol C Tables 4.2.6.8 and 6.1.1.4'
Ru Ru -1.2594 0.8363 'International Tables Vol C Tables 4.2.6.8 and 6.1.1.4'
Fe Fe 0.3463 0.8444 'International Tables Vol C Tables 4.2.6.8 and 6.1.1.4'

loop_
_geom_angle_atom_site_label_1
_geom_angle_atom_site_label_2
_geom_angle_atom_site_label_3
_geom_angle
Ru2 B1 Ru1 86.10(18)
Ru2 B1 Fe2 82.56(19)
Ru1 B1 Fe2 79.50(18)
Ru2 B1 H1B 131(2)
Ru1 B1 H1B 129.7(19)
Fe2 B1 H1B 129.9(19)
C21 B2 Fe1 65.7(2)
C21 B2 Ru2 120.3(3)
Fe1 B2 Ru2 72.79(14)
C21 B2 Ru1 69.7(2)
Fe1 B2 Ru1 103.41(19)
Ru2 B2 Ru1 80.90(15)
C21 B2 H2B 118(2)
Fe1 B2 H2B 132(2)
Ru2 B2 H2B 122(2)
Ru1 B2 H2B 123(2)
C5 C1 C2 109.5(4)
C5 C1 C7 123.4(5)
C2 C1 C7 126.4(5)
C5 C1 Ru1 71.8(3)
C2 C1 Ru1 72.9(3)
C7 C1 Ru1 129.3(3)
C1 C2 C3 107.6(5)
C1 C2 C8 124.6(5)
C3 C2 C8 126.6(5)
C1 C2 Ru1 70.7(3)
C3 C2 Ru1 71.6(3)
C8 C2 Ru1 133.0(3)
C2 C3 C4 107.5(4)
C2 C3 C9 126.7(5)
C4 C3 C9 124.9(5)
C2 C3 Ru1 71.9(2)
C4 C3 Ru1 70.8(2)
C9 C3 Ru1 131.3(4)
C5 C4 C3 108.0(4)
C5 C4 C10 127.4(5)
C3 C4 C10 123.2(5)
C5 C4 Ru1 71.4(2)
C3 C4 Ru1 72.2(3)
C10 C4 Ru1 132.9(3)
C1 C5 C4 107.4(4)
C1 C5 C6 123.3(5)
C4 C5 C6 128.3(5)
C1 C5 Ru1 71.7(3)
C4 C5 Ru1 71.7(3)
C6 C5 Ru1 130.6(3)
C5 C6 H6A 109.5
C5 C6 H6B 109.5
H6A C6 H6B 109.5
C5 C6 H6C 109.5
H6A C6 H6C 109.5
H6B C6 H6C 109.5
C1 C7 H7A 109.5
C1 C7 H7B 109.5
H7A C7 H7B 109.5
C1 C7 H7C 109.5
H7A C7 H7C 109.5
H7B C7 H7C 109.5
C2 C8 H8A 109.5
C2 C8 H8B 109.5
H8A C8 H8B 109.5
C2 C8 H8C 109.5
H8A C8 H8C 109.5
H8B C8 H8C 109.5
C3 C9 H9A 109.5
C3 C9 H9B 109.5
H9A C9 H9B 109.5
C3 C9 H9C 109.5
H9A C9 H9C 109.5
H9B C9 H9C 109.5
C4 C10 H10A 109.5
C4 C10 H10B 109.5
H10A C10 H10B 109.5
C4 C10 H10C 109.5
H10A C10 H10C 109.5
H10B C10 H10C 109.5
C15 C11 C12 107.3(4)
C15 C11 C17 124.9(5)
C12 C11 C17 127.3(5)
C15 C11 Ru2 72.3(3)
C12 C11 Ru2 71.7(3)
C17 C11 Ru2 127.9(3)
C13 C12 C11 108.0(4)
C13 C12 C18 124.6(5)
C11 C12 C18 126.3(5)
C13 C12 Ru2 70.6(3)
C11 C12 Ru2 71.7(3)
C18 C12 Ru2 132.3(4)
C14 C13 C12 108.0(4)
C14 C13 C19 126.1(5)
C12 C13 C19 125.0(5)
C14 C13 Ru2 73.1(3)
C12 C13 Ru2 73.1(3)
C19 C13 Ru2 127.7(4)
C13 C14 C15 107.9(4)
C13 C14 C20 124.0(4)
C15 C14 C20 126.2(5)
C13 C14 Ru2 70.8(3)
C15 C14 Ru2 72.0(3)
C20 C14 Ru2 134.7(3)
C11 C15 C14 108.7(4)
C11 C15 C16 123.9(5)
C14 C15 C16 126.1(5)
C11 C15 Ru2 72.0(3)
C14 C15 Ru2 71.7(3)
C16 C15 Ru2 132.6(3)
C15 C16 H16A 109.5
C15 C16 H16B 109.5
H16A C16 H16B 109.5
C15 C16 H16C 109.5
H16A C16 H16C 109.5
H16B C16 H16C 109.5
C11 C17 H17A 109.5
C11 C17 H17B 109.5
H17A C17 H17B 109.5
C11 C17 H17C 109.5
H17A C17 H17C 109.5
H17B C17 H17C 109.5
C12 C18 H18A 109.5
C12 C18 H18B 109.5
H18A C18 H18B 109.5
C12 C18 H18C 109.5
H18A C18 H18C 109.5
H18B C18 H18C 109.5
C13 C19 H19A 109.5
C13 C19 H19B 109.5
H19A C19 H19B 109.5
C13 C19 H19C 109.5
H19A C19 H19C 109.5
H19B C19 H19C 109.5
C14 C20 H20A 109.5
C14 C20 H20B 109.5
H20A C20 H20B 109.5
C14 C20 H20C 109.5
H20A C20 H20C 109.5
H20B C20 H20C 109.5
C22 C21 C23 121.4(4)
C22 C21 B2 112.3(3)
C23 C21 B2 126.3(4)
C22 C21 Fe1 72.3(2)
C23 C21 Fe1 126.7(3)
B2 C21 Fe1 70.5(2)
C22 C21 Ru1 69.9(2)
C23 C21 Ru1 128.2(3)
B2 C21 Ru1 68.2(2)
Fe1 C21 Ru1 105.05(17)
C21 C22 P1 153.5(3)
C21 C22 Fe2 133.9(3)
P1 C22 Fe2 71.53(15)
C21 C22 Fe1 68.8(2)
P1 C22 Fe1 115.5(2)
Fe2 C22 Fe1 83.06(15)
C21 C22 Ru1 72.7(2)
P1 C22 Ru1 126.8(2)
Fe2 C22 Ru1 80.75(15)
Fe1 C22 Ru1 104.76(18)
C24 C23 C28 118.3(5)
C24 C23 C21 120.9(5)
C28 C23 C21 120.8(4)
C25 C24 C23 120.2(6)
C25 C24 H24 119.9
C23 C24 H24 119.9
C26 C25 C24 122.4(7)
C26 C25 H25 118.8
C24 C25 H25 118.8
C25 C26 C27 119.1(6)
C25 C26 H26 120.4
C27 C26 H26 120.4
C26 C27 C28 119.6(7)
C26 C27 H27 120.2
C28 C27 H27 120.2
C27 C28 C23 120.3(6)
C27 C28 H28 119.8
C23 C28 H28 119.8
C34 C29 C30 117.9(5)
C34 C29 P1 120.7(4)
C30 C29 P1 121.4(4)
C31 C30 C29 121.1(5)
C31 C30 H30 119.5
C29 C30 H30 119.5
C32 C31 C30 120.0(5)
C32 C31 H31 120.0
C30 C31 H31 120.0
C33 C32 C31 119.1(5)
C33 C32 H32 120.5
C31 C32 H32 120.5
C32 C33 C34 121.3(5)
C32 C33 H33 119.3
C34 C33 H33 119.3
C33 C34 C29 120.6(5)
C33 C34 H34 119.7
C29 C34 H34 119.7
C36 C35 C40 118.7(4)
C36 C35 P1 123.5(4)
C40 C35 P1 117.8(4)
C35 C36 C37 120.6(5)
C35 C36 H36 119.7
C37 C36 H36 119.7
C38 C37 C36 119.4(6)
C38 C37 H37 120.3
C36 C37 H37 120.3
C39 C38 C37 121.1(5)
C39 C38 H38 119.4
C37 C38 H38 119.4
C38 C39 C40 120.6(5)
C38 C39 H39 119.7
C40 C39 H39 119.7
C35 C40 C39 119.4(5)
C35 C40 H40 120.3
C39 C40 H40 120.3
O1 C41 Fe1 146.3(4)
O1 C41 Ru2 132.5(4)
Fe1 C41 Ru2 80.75(18)
O2 C42 Fe1 168.6(4)
O3 C43 Fe1 178.3(6)
O4 C44 Fe2 174.9(5)
O5 C45 Fe2 177.0(5)
C43 Fe1 C42 86.6(2)
C43 Fe1 C41 99.7(2)
C42 Fe1 C41 95.5(2)
C43 Fe1 C21 101.6(2)
C42 Fe1 C21 118.1(2)
C41 Fe1 C21 140.95(18)
C43 Fe1 C22 140.0(2)
C42 Fe1 C22 105.21(18)
C41 Fe1 C22 116.59(19)
C21 Fe1 C22 38.96(15)
C43 Fe1 B2 82.5(2)
C42 Fe1 B2 155.1(2)
C41 Fe1 B2 108.4(2)
C21 Fe1 B2 43.74(18)
C22 Fe1 B2 70.80(17)
C43 Fe1 Ru2 100.26(18)
C42 Fe1 Ru2 150.91(16)
C41 Fe1 Ru2 55.59(15)
C21 Fe1 Ru2 88.45(12)
C22 Fe1 Ru2 87.69(11)
B2 Fe1 Ru2 53.73(13)
C43 Fe1 Fe2 162.45(18)
C42 Fe1 Fe2 108.41(15)
C41 Fe1 Fe2 70.61(15)
C21 Fe1 Fe2 79.69(10)
C22 Fe1 Fe2 46.04(11)
B2 Fe1 Fe2 86.77(12)
Ru2 Fe1 Fe2 62.20(2)
C44 Fe2 C45 86.7(3)
C44 Fe2 C22 127.9(2)
C45 Fe2 C22 136.4(2)
C44 Fe2 B1 72.4(2)
C45 Fe2 B1 115.6(2)
C22 Fe2 B1 101.36(18)
C44 Fe2 P1 101.74(18)
C45 Fe2 P1 104.73(18)
C22 Fe2 P1 49.03(13)
B1 Fe2 P1 138.50(14)
C44 Fe2 Ru1 95.25(18)
C45 Fe2 Ru1 163.25(17)
C22 Fe2 Ru1 52.80(11)
B1 Fe2 Ru1 50.05(13)
P1 Fe2 Ru1 91.20(4)
C44 Fe2 Fe1 171.91(18)
C45 Fe2 Fe1 98.55(18)
C22 Fe2 Fe1 50.90(11)
B1 Fe2 Fe1 99.70(13)
P1 Fe2 Fe1 82.98(4)
Ru1 Fe2 Fe1 77.97(2)
C44 Fe2 Ru2 117.04(18)
C45 Fe2 Ru2 101.67(16)
C22 Fe2 Ru2 86.18(12)
B1 Fe2 Ru2 47.52(14)
P1 Fe2 Ru2 133.85(4)
Ru1 Fe2 Ru2 62.655(16)
Fe1 Fe2 Ru2 55.980(19)
C22 P1 C35 115.9(2)
C22 P1 C29 119.3(2)
C35 P1 C29 104.7(2)
C22 P1 Fe2 59.44(14)
C35 P1 Fe2 123.73(15)
C29 P1 Fe2 126.95(16)
B1 Ru1 C22 95.56(18)
B1 Ru1 B2 95.17(18)
C22 Ru1 B2 69.47(17)
B1 Ru1 C21 117.30(17)
C22 Ru1 C21 37.44(14)
B2 Ru1 C21 42.18(18)
B1 Ru1 C1 145.94(19)
C22 Ru1 C1 117.47(16)
B2 Ru1 C1 103.68(17)
C21 Ru1 C1 95.30(15)
B1 Ru1 C5 113.1(2)
C22 Ru1 C5 150.39(17)
B2 Ru1 C5 99.32(17)
C21 Ru1 C5 116.63(16)
C1 Ru1 C5 36.47(17)
B1 Ru1 C4 85.04(19)
C22 Ru1 C4 163.24(17)
B2 Ru1 C4 127.23(19)
C21 Ru1 C4 153.35(17)
C1 Ru1 C4 60.95(17)
C5 Ru1 C4 36.90(18)
B1 Ru1 C3 93.66(19)
C22 Ru1 C3 126.42(18)
B2 Ru1 C3 160.89(18)
C21 Ru1 C3 143.11(18)
C1 Ru1 C3 60.89(18)
C5 Ru1 C3 61.59(18)
C4 Ru1 C3 37.01(18)
B1 Ru1 C2 128.94(19)
C22 Ru1 C2 106.84(17)
B2 Ru1 C2 135.44(18)
C21 Ru1 C2 107.70(17)
C1 Ru1 C2 36.44(18)
C5 Ru1 C2 61.22(18)
C4 Ru1 C2 61.21(17)
C3 Ru1 C2 36.48(18)
B1 Ru1 Fe2 50.45(15)
C22 Ru1 Fe2 46.45(11)
B2 Ru1 Fe2 87.03(11)
C21 Ru1 Fe2 78.45(10)
C1 Ru1 Fe2 156.43(13)
C5 Ru1 Fe2 163.13(13)
C4 Ru1 Fe2 128.16(13)
C3 Ru1 Fe2 111.56(14)
C2 Ru1 Fe2 123.68(14)
B1 Ru1 Ru2 46.00(14)
C22 Ru1 Ru2 80.55(11)
B2 Ru1 Ru2 49.19(13)
C21 Ru1 Ru2 79.77(11)
C1 Ru1 Ru2 142.42(13)
C5 Ru1 Ru2 113.57(13)
C4 Ru1 Ru2 110.98(12)
C3 Ru1 Ru2 136.55(13)
C2 Ru1 Ru2 172.12(12)
Fe2 Ru1 Ru2 59.433(16)
B1 Ru2 C41 113.2(2)
B1 Ru2 B2 97.79(18)
C41 Ru2 B2 96.38(18)
B1 Ru2 C13 136.6(2)
C41 Ru2 C13 106.62(18)
B2 Ru2 C13 94.13(18)
B1 Ru2 C14 100.55(19)
C41 Ru2 C14 137.76(17)
B2 Ru2 C14 103.63(18)
C13 Ru2 C14 36.07(16)
B1 Ru2 C12 140.5(2)
C41 Ru2 C12 77.84(18)
B2 Ru2 C12 119.31(18)
C13 Ru2 C12 36.32(17)
C14 Ru2 C12 59.92(17)
B1 Ru2 C11 104.34(19)
C41 Ru2 C11 86.43(18)
B2 Ru2 C11 154.54(18)
C13 Ru2 C11 61.03(17)
C14 Ru2 C11 60.30(16)
C12 Ru2 C11 36.55(17)
B1 Ru2 C15 83.84(19)
C41 Ru2 C15 121.50(18)
B2 Ru2 C15 138.18(18)
C13 Ru2 C15 60.49(17)
C14 Ru2 C15 36.30(16)
C12 Ru2 C15 59.87(17)
C11 Ru2 C15 35.67(16)
B1 Ru2 Fe1 107.38(15)
C41 Ru2 Fe1 43.66(13)
B2 Ru2 Fe1 53.48(13)
C13 Ru2 Fe1 113.17(12)
C14 Ru2 Fe1 145.56(12)
C12 Ru2 Fe1 105.69(13)
C11 Ru2 Fe1 128.28(12)
C15 Ru2 Fe1 163.79(12)
B1 Ru2 Fe2 49.92(15)
C41 Ru2 Fe2 66.50(13)
B2 Ru2 Fe2 86.39(13)
C13 Ru2 Fe2 173.10(12)
C14 Ru2 Fe2 150.25(12)
C12 Ru2 Fe2 138.39(13)
C11 Ru2 Fe2 117.55(12)
C15 Ru2 Fe2 122.88(11)
Fe1 Ru2 Fe2 61.82(2)
B1 Ru2 Ru1 47.90(14)
C41 Ru2 Ru1 113.78(13)
B2 Ru2 Ru1 49.91(12)
C13 Ru2 Ru1 127.11(13)
C14 Ru2 Ru1 107.54(12)
C12 Ru2 Ru1 163.37(13)
C11 Ru2 Ru1 149.71(13)
C15 Ru2 Ru1 117.62(12)
Fe1 Ru2 Ru1 78.371(18)
Fe2 Ru2 Ru1 57.912(15)

loop_
_geom_bond_atom_site_label_1
_geom_bond_atom_site_label_2
_geom_bond_distance
B1 Ru2 2.050(5)
B1 Ru1 2.115(5)
B1 Fe2 2.127(6)
B1 H1B 1.16(4)
B2 C21 1.594(7)
B2 Fe1 2.173(5)
B2 Ru2 2.180(5)
B2 Ru1 2.203(5)
B2 H2B 0.98(4)
C1 C5 1.404(7)
C1 C2 1.411(7)
C1 C7 1.500(7)
C1 Ru1 2.242(4)
C2 C3 1.420(7)
C2 C8 1.493(7)
C2 Ru1 2.270(4)
C3 C4 1.433(7)
C3 C9 1.495(7)
C3 Ru1 2.266(4)
C4 C5 1.421(7)
C4 C10 1.502(7)
C4 Ru1 2.248(4)
C5 C6 1.499(7)
C5 Ru1 2.244(4)
C6 H6A 0.9600
C6 H6B 0.9600
C6 H6C 0.9600
C7 H7A 0.9600
C7 H7B 0.9600
C7 H7C 0.9600
C8 H8A 0.9600
C8 H8B 0.9600
C8 H8C 0.9600
C9 H9A 0.9600
C9 H9B 0.9600
C9 H9C 0.9600
C10 H10A 0.9600
C10 H10B 0.9600
C10 H10C 0.9600
C11 C15 1.403(6)
C11 C12 1.436(7)
C11 C17 1.491(7)
C11 Ru2 2.290(5)
C12 C13 1.418(7)
C12 C18 1.505(7)
C12 Ru2 2.289(4)
C13 C14 1.408(6)
C13 C19 1.511(7)
C13 Ru2 2.258(4)
C14 C15 1.427(6)
C14 C20 1.516(6)
C14 Ru2 2.288(4)
C15 C16 1.497(6)
C15 Ru2 2.292(5)
C16 H16A 0.9600
C16 H16B 0.9600
C16 H16C 0.9600
C17 H17A 0.9600
C17 H17B 0.9600
C17 H17C 0.9600
C18 H18A 0.9600
C18 H18B 0.9600
C18 H18C 0.9600
C19 H19A 0.9600
C19 H19B 0.9600
C19 H19C 0.9600
C20 H20A 0.9600
C20 H20B 0.9600
C20 H20C 0.9600
C21 C22 1.418(5)
C21 C23 1.495(6)
C21 Fe1 2.101(4)
C21 Ru1 2.226(4)
C22 P1 1.746(4)
C22 Fe2 1.992(4)
C22 Fe1 2.147(4)
C22 Ru1 2.189(4)
C23 C24 1.377(7)
C23 C28 1.411(7)
C24 C25 1.375(8)
C24 H24 0.9300
C25 C26 1.360(11)
C25 H25 0.9300
C26 C27 1.384(11)
C26 H26 0.9300
C27 C28 1.399(7)
C27 H27 0.9300
C28 H28 0.9300
C29 C34 1.379(7)
C29 C30 1.386(7)
C29 P1 1.830(5)
C30 C31 1.381(7)
C30 H30 0.9300
C31 C32 1.376(8)
C31 H31 0.9300
C32 C33 1.360(8)
C32 H32 0.9300
C33 C34 1.376(8)
C33 H33 0.9300
C34 H34 0.9300
C35 C36 1.371(7)
C35 C40 1.394(6)
C35 P1 1.814(5)
C36 C37 1.400(7)
C36 H36 0.9300
C37 C38 1.361(8)
C37 H37 0.9300
C38 C39 1.336(8)
C38 H38 0.9300
C39 C40 1.402(7)
C39 H39 0.9300
C40 H40 0.9300
C41 O1 1.189(5)
C41 Fe1 1.807(5)
C41 Ru2 2.159(5)
C42 O2 1.149(5)
C42 Fe1 1.777(5)
C43 O3 1.130(6)
C43 Fe1 1.758(5)
C44 O4 1.150(6)
C44 Fe2 1.743(5)
C45 O5 1.151(6)
C45 Fe2 1.765(5)
Fe1 Ru2 2.5830(7)
Fe1 Fe2 2.7469(8)
Fe2 P1 2.1940(13)
Fe2 Ru1 2.7125(7)
Fe2 Ru2 2.7567(7)
Ru1 Ru2 2.8439(5)

loop_
_geom_torsion_atom_site_label_1
_geom_torsion_atom_site_label_2
_geom_torsion_atom_site_label_3
_geom_torsion_atom_site_label_4
_geom_torsion
C5 C1 C2 C3 -0.4(5)
C7 C1 C2 C3 -170.9(4)
Ru1 C1 C2 C3 62.5(3)
C5 C1 C2 C8 167.6(4)
C7 C1 C2 C8 -2.9(7)
Ru1 C1 C2 C8 -129.5(4)
C5 C1 C2 Ru1 -62.9(3)
C7 C1 C2 Ru1 126.6(4)
C1 C2 C3 C4 0.4(5)
C8 C2 C3 C4 -167.3(4)
Ru1 C2 C3 C4 62.3(3)
C1 C2 C3 C9 169.6(5)
C8 C2 C3 C9 1.9(8)
Ru1 C2 C3 C9 -128.5(5)
C1 C2 C3 Ru1 -61.9(3)
C8 C2 C3 Ru1 130.4(5)
C2 C3 C4 C5 -0.2(5)
C9 C3 C4 C5 -169.7(5)
Ru1 C3 C4 C5 62.8(3)
C2 C3 C4 C10 166.9(4)
C9 C3 C4 C10 -2.6(8)
Ru1 C3 C4 C10 -130.1(5)
C2 C3 C4 Ru1 -63.0(3)
C9 C3 C4 Ru1 127.5(5)
C2 C1 C5 C4 0.3(5)
C7 C1 C5 C4 171.1(4)
Ru1 C1 C5 C4 -63.2(3)
C2 C1 C5 C6 -169.4(4)
C7 C1 C5 C6 1.4(7)
Ru1 C1 C5 C6 127.0(4)
C2 C1 C5 Ru1 63.6(3)
C7 C1 C5 Ru1 -125.6(4)
C3 C4 C5 C1 -0.1(5)
C10 C4 C5 C1 -166.5(4)
Ru1 C4 C5 C1 63.2(3)
C3 C4 C5 C6 169.0(4)
C10 C4 C5 C6 2.5(8)
Ru1 C4 C5 C6 -127.7(5)
C3 C4 C5 Ru1 -63.3(3)
C10 C4 C5 Ru1 130.3(5)
C15 C11 C12 C13 -2.4(5)
C17 C11 C12 C13 -174.2(5)
Ru2 C11 C12 C13 61.6(3)
C15 C11 C12 C18 166.5(5)
C17 C11 C12 C18 -5.4(8)
Ru2 C11 C12 C18 -129.5(5)
C15 C11 C12 Ru2 -64.0(3)
C17 C11 C12 Ru2 124.2(5)
C11 C12 C13 C14 2.9(5)
C18 C12 C13 C14 -166.1(5)
Ru2 C12 C13 C14 65.3(3)
C11 C12 C13 C19 173.1(5)
C18 C12 C13 C19 4.0(8)
Ru2 C12 C13 C19 -124.6(5)
C11 C12 C13 Ru2 -62.3(3)
C18 C12 C13 Ru2 128.6(5)
C12 C13 C14 C15 -2.4(5)
C19 C13 C14 C15 -172.4(5)
Ru2 C13 C14 C15 62.8(3)
C12 C13 C14 C20 163.2(5)
C19 C13 C14 C20 -6.8(8)
Ru2 C13 C14 C20 -131.6(5)
C12 C13 C14 Ru2 -65.2(3)
C19 C13 C14 Ru2 124.8(5)
C12 C11 C15 C14 0.9(5)
C17 C11 C15 C14 173.0(4)
Ru2 C11 C15 C14 -62.7(3)
C12 C11 C15 C16 -166.6(4)
C17 C11 C15 C16 5.4(8)
Ru2 C11 C15 C16 129.7(5)
C12 C11 C15 Ru2 63.6(3)
C17 C11 C15 Ru2 -124.3(5)
C13 C14 C15 C11 0.9(5)
C20 C14 C15 C11 -164.2(5)
Ru2 C14 C15 C11 63.0(3)
C13 C14 C15 C16 168.1(5)
C20 C14 C15 C16 2.9(8)
Ru2 C14 C15 C16 -129.9(5)
C13 C14 C15 Ru2 -62.1(3)
C20 C14 C15 Ru2 132.8(5)
Fe1 B2 C21 C22 60.4(3)
Ru2 B2 C21 C22 10.1(5)
Ru1 B2 C21 C22 -55.6(3)
Fe1 B2 C21 C23 -121.8(4)
Ru2 B2 C21 C23 -172.1(3)
Ru1 B2 C21 C23 122.2(4)
Ru2 B2 C21 Fe1 -50.3(2)
Ru1 B2 C21 Fe1 -116.01(14)
Fe1 B2 C21 Ru1 116.01(14)
Ru2 B2 C21 Ru1 65.7(2)
C23 C21 C22 P1 17.9(9)
B2 C21 C22 P1 -164.1(6)
Fe1 C21 C22 P1 -104.7(7)
Ru1 C21 C22 P1 141.2(7)
C23 C21 C22 Fe2 179.0(3)
B2 C21 C22 Fe2 -3.0(5)
Fe1 C21 C22 Fe2 56.3(3)
Ru1 C21 C22 Fe2 -57.7(3)
C23 C21 C22 Fe1 122.7(4)
B2 C21 C22 Fe1 -59.4(3)
Ru1 C21 C22 Fe1 -114.05(15)
C23 C21 C22 Ru1 -123.3(4)
B2 C21 C22 Ru1 54.7(3)
Fe1 C21 C22 Ru1 114.05(15)
C22 C21 C23 C24 -159.1(4)
B2 C21 C23 C24 23.3(6)
Fe1 C21 C23 C24 -68.5(5)
Ru1 C21 C23 C24 112.7(5)
C22 C21 C23 C28 21.4(6)
B2 C21 C23 C28 -156.3(4)
Fe1 C21 C23 C28 111.9(4)
Ru1 C21 C23 C28 -66.8(5)
C28 C23 C24 C25 0.7(7)
C21 C23 C24 C25 -178.9(5)
C23 C24 C25 C26 -1.2(9)
C24 C25 C26 C27 0.8(10)
C25 C26 C27 C28 0.0(9)
C26 C27 C28 C23 -0.5(8)
C24 C23 C28 C27 0.1(7)
C21 C23 C28 C27 179.7(4)
C34 C29 C30 C31 1.9(8)
P1 C29 C30 C31 -178.0(5)
C29 C30 C31 C32 0.6(9)
C30 C31 C32 C33 -2.8(10)
C31 C32 C33 C34 2.5(10)
C32 C33 C34 C29 0.0(10)
C30 C29 C34 C33 -2.2(8)
P1 C29 C34 C33 177.7(5)
C40 C35 C36 C37 0.4(7)
P1 C35 C36 C37 179.7(4)
C35 C36 C37 C38 0.2(8)
C36 C37 C38 C39 1.1(9)
C37 C38 C39 C40 -3.1(9)
C36 C35 C40 C39 -2.3(7)
P1 C35 C40 C39 178.4(4)
C38 C39 C40 C35 3.6(8)
O3 C43 Fe1 C42 97(17)
O3 C43 Fe1 C41 -168(17)
O3 C43 Fe1 C21 -20(18)
O3 C43 Fe1 C22 -12(18)
O3 C43 Fe1 B2 -60(17)
O3 C43 Fe1 Ru2 -111(17)
O3 C43 Fe1 Fe2 -113(17)
O2 C42 Fe1 C43 41(2)
O2 C42 Fe1 C41 -59(2)
O2 C42 Fe1 C21 142(2)
O2 C42 Fe1 C22 -178(2)
O2 C42 Fe1 B2 105(2)
O2 C42 Fe1 Ru2 -64(2)
O2 C42 Fe1 Fe2 -130(2)
O1 C41 Fe1 C43 -76.0(8)
Ru2 C41 Fe1 C43 95.88(19)
O1 C41 Fe1 C42 11.5(8)
Ru2 C41 Fe1 C42 -176.62(17)
O1 C41 Fe1 C21 161.8(6)
Ru2 C41 Fe1 C21 -26.3(3)
O1 C41 Fe1 C22 121.5(7)
Ru2 C41 Fe1 C22 -66.6(2)
O1 C41 Fe1 B2 -161.3(7)
Ru2 C41 Fe1 B2 10.6(2)
O1 C41 Fe1 Ru2 -171.9(8)
O1 C41 Fe1 Fe2 119.1(8)
Ru2 C41 Fe1 Fe2 -69.01(10)
C22 C21 Fe1 C43 171.6(3)
C23 C21 Fe1 C43 55.2(4)
B2 C21 Fe1 C43 -66.0(3)
Ru1 C21 Fe1 C43 -125.8(2)
C22 C21 Fe1 C42 79.2(3)
C23 C21 Fe1 C42 -37.1(4)
B2 C21 Fe1 C42 -158.4(2)
Ru1 C21 Fe1 C42 141.9(2)
C22 C21 Fe1 C41 -66.8(4)
C23 C21 Fe1 C41 176.9(4)
B2 C21 Fe1 C41 55.6(4)
Ru1 C21 Fe1 C41 -4.2(4)
C23 C21 Fe1 C22 -116.4(5)
B2 C21 Fe1 C22 122.4(3)
Ru1 C21 Fe1 C22 62.6(2)
C22 C21 Fe1 B2 -122.4(3)
C23 C21 Fe1 B2 121.3(5)
Ru1 C21 Fe1 B2 -59.8(2)
C22 C21 Fe1 Ru2 -88.2(2)
C23 C21 Fe1 Ru2 155.4(4)
B2 C21 Fe1 Ru2 34.1(2)
Ru1 C21 Fe1 Ru2 -25.62(15)
C22 C21 Fe1 Fe2 -26.2(2)
C23 C21 Fe1 Fe2 -142.6(4)
B2 C21 Fe1 Fe2 96.2(2)
Ru1 C21 Fe1 Fe2 36.39(13)
C21 C22 Fe1 C43 -12.8(4)
P1 C22 Fe1 C43 138.6(3)
Fe2 C22 Fe1 C43 -155.7(3)
Ru1 C22 Fe1 C43 -77.2(3)
C21 C22 Fe1 C42 -116.1(3)
P1 C22 Fe1 C42 35.4(3)
Fe2 C22 Fe1 C42 101.10(19)
Ru1 C22 Fe1 C42 179.59(19)
C21 C22 Fe1 C41 139.7(3)
P1 C22 Fe1 C41 -68.9(3)
Fe2 C22 Fe1 C41 -3.2(2)
Ru1 C22 Fe1 C41 75.3(2)
P1 C22 Fe1 C21 151.4(4)
Fe2 C22 Fe1 C21 -142.8(3)
Ru1 C22 Fe1 C21 -64.4(2)
C21 C22 Fe1 B2 38.2(2)
P1 C22 Fe1 B2 -170.4(3)
Fe2 C22 Fe1 B2 -104.65(18)
Ru1 C22 Fe1 B2 -26.16(17)
C21 C22 Fe1 Ru2 90.4(2)
P1 C22 Fe1 Ru2 -118.2(2)
Fe2 C22 Fe1 Ru2 -52.45(11)
Ru1 C22 Fe1 Ru2 26.04(13)
C21 C22 Fe1 Fe2 142.8(3)
P1 C22 Fe1 Fe2 -65.71(19)
Ru1 C22 Fe1 Fe2 78.49(16)
C21 B2 Fe1 C43 115.5(3)
Ru2 B2 Fe1 C43 -108.6(2)
Ru1 B2 Fe1 C43 175.5(3)
C21 B2 Fe1 C42 50.6(5)
Ru2 B2 Fe1 C42 -173.5(4)
Ru1 B2 Fe1 C42 110.6(4)
C21 B2 Fe1 C41 -146.8(2)
Ru2 B2 Fe1 C41 -10.9(2)
Ru1 B2 Fe1 C41 -86.8(2)
Ru2 B2 Fe1 C21 135.9(2)
Ru1 B2 Fe1 C21 60.0(2)
C21 B2 Fe1 C22 -34.2(2)
Ru2 B2 Fe1 C22 101.69(15)
Ru1 B2 Fe1 C22 25.82(18)
C21 B2 Fe1 Ru2 -135.9(2)
Ru1 B2 Fe1 Ru2 -75.87(16)
C21 B2 Fe1 Fe2 -78.45(19)
Ru2 B2 Fe1 Fe2 57.46(9)
Ru1 B2 Fe1 Fe2 -18.41(16)
O4 C44 Fe2 C45 -40(6)
O4 C44 Fe2 C22 111(6)
O4 C44 Fe2 B1 -158(6)
O4 C44 Fe2 P1 64(6)
O4 C44 Fe2 Ru1 157(6)
O4 C44 Fe2 Fe1 -171(5)
O4 C44 Fe2 Ru2 -141(6)
O5 C45 Fe2 C44 23(11)
O5 C45 Fe2 C22 -123(11)
O5 C45 Fe2 B1 92(11)
O5 C45 Fe2 P1 -78(11)
O5 C45 Fe2 Ru1 120(11)
O5 C45 Fe2 Fe1 -163(11)
O5 C45 Fe2 Ru2 140(11)
C21 C22 Fe2 C44 118.4(4)
P1 C22 Fe2 C44 -70.4(3)
Fe1 C22 Fe2 C44 169.8(2)
Ru1 C22 Fe2 C44 63.5(3)
C21 C22 Fe2 C45 -106.3(4)
P1 C22 Fe2 C45 64.9(3)
Fe1 C22 Fe2 C45 -54.9(3)
Ru1 C22 Fe2 C45 -161.1(2)
C21 C22 Fe2 B1 41.9(4)
P1 C22 Fe2 B1 -146.85(17)
Fe1 C22 Fe2 B1 93.33(17)
Ru1 C22 Fe2 B1 -12.92(18)
C21 C22 Fe2 P1 -171.2(5)
Fe1 C22 Fe2 P1 -119.82(17)
Ru1 C22 Fe2 P1 133.94(17)
C21 C22 Fe2 Ru1 54.8(4)
P1 C22 Fe2 Ru1 -133.94(17)
Fe1 C22 Fe2 Ru1 106.25(16)
C21 C22 Fe2 Fe1 -51.4(3)
P1 C22 Fe2 Fe1 119.82(17)
Ru1 C22 Fe2 Fe1 -106.25(16)
C21 C22 Fe2 Ru2 -3.3(4)
P1 C22 Fe2 Ru2 167.88(11)
Fe1 C22 Fe2 Ru2 48.07(9)
Ru1 C22 Fe2 Ru2 -58.18(9)
Ru2 B1 Fe2 C44 159.6(2)
Ru1 B1 Fe2 C44 -113.0(2)
Ru2 B1 Fe2 C45 82.3(2)
Ru1 B1 Fe2 C45 169.66(19)
Ru2 B1 Fe2 C22 -73.96(18)
Ru1 B1 Fe2 C22 13.43(18)
Ru2 B1 Fe2 P1 -112.50(17)
Ru1 B1 Fe2 P1 -25.1(3)
Ru2 B1 Fe2 Ru1 -87.39(16)
Ru2 B1 Fe2 Fe1 -22.16(14)
Ru1 B1 Fe2 Fe1 65.23(13)
Ru1 B1 Fe2 Ru2 87.39(16)
C43 Fe1 Fe2 C44 33.7(14)
C42 Fe1 Fe2 C44 -178.5(13)
C41 Fe1 Fe2 C44 92.1(13)
C21 Fe1 Fe2 C44 -62.2(13)
C22 Fe1 Fe2 C44 -84.9(13)
B2 Fe1 Fe2 C44 -18.6(13)
Ru2 Fe1 Fe2 C44 31.6(13)
C43 Fe1 Fe2 C45 -96.2(6)
C42 Fe1 Fe2 C45 51.6(2)
C41 Fe1 Fe2 C45 -37.8(2)
C21 Fe1 Fe2 C45 167.9(2)
C22 Fe1 Fe2 C45 145.2(2)
B2 Fe1 Fe2 C45 -148.6(2)
Ru2 Fe1 Fe2 C45 -98.36(18)
C43 Fe1 Fe2 C22 118.5(6)
C42 Fe1 Fe2 C22 -93.6(2)
C41 Fe1 Fe2 C22 177.0(2)
C21 Fe1 Fe2 C22 22.70(19)
B2 Fe1 Fe2 C22 66.2(2)
Ru2 Fe1 Fe2 C22 116.42(15)
C43 Fe1 Fe2 B1 21.7(6)
C42 Fe1 Fe2 B1 169.6(2)
C41 Fe1 Fe2 B1 80.2(2)
C21 Fe1 Fe2 B1 -74.11(19)
C22 Fe1 Fe2 B1 -96.8(2)
B2 Fe1 Fe2 B1 -30.6(2)
Ru2 Fe1 Fe2 B1 19.61(14)
C43 Fe1 Fe2 P1 159.8(6)
C42 Fe1 Fe2 P1 -52.32(17)
C41 Fe1 Fe2 P1 -141.73(16)
C21 Fe1 Fe2 P1 64.01(13)
C22 Fe1 Fe2 P1 41.30(15)
B2 Fe1 Fe2 P1 107.52(14)
Ru2 Fe1 Fe2 P1 157.72(4)
C43 Fe1 Fe2 Ru1 67.1(6)
C42 Fe1 Fe2 Ru1 -145.05(17)
C41 Fe1 Fe2 Ru1 125.54(16)
C21 Fe1 Fe2 Ru1 -28.73(12)
C22 Fe1 Fe2 Ru1 -51.44(15)
B2 Fe1 Fe2 Ru1 14.79(14)
Ru2 Fe1 Fe2 Ru1 64.986(17)
C43 Fe1 Fe2 Ru2 2.1(6)
C42 Fe1 Fe2 Ru2 149.96(17)
C41 Fe1 Fe2 Ru2 60.55(16)
C21 Fe1 Fe2 Ru2 -93.72(12)
C22 Fe1 Fe2 Ru2 -116.42(15)
B2 Fe1 Fe2 Ru2 -50.20(14)
C21 C22 P1 C35 50.2(8)
Fe2 C22 P1 C35 -115.49(19)
Fe1 C22 P1 C35 -43.0(3)
Ru1 C22 P1 C35 -178.0(2)
C21 C22 P1 C29 -76.3(7)
Fe2 C22 P1 C29 118.0(2)
Fe1 C22 P1 C29 -169.5(2)
Ru1 C22 P1 C29 55.5(3)
C21 C22 P1 Fe2 165.7(8)
Fe1 C22 P1 Fe2 72.54(18)
Ru1 C22 P1 Fe2 -62.5(2)
C36 C35 P1 C22 -58.9(5)
C40 C35 P1 C22 120.4(4)
C36 C35 P1 C29 74.7(4)
C40 C35 P1 C29 -106.0(4)
C36 C35 P1 Fe2 -128.0(4)
C40 C35 P1 Fe2 51.3(4)
C34 C29 P1 C22 -95.5(4)
C30 C29 P1 C22 84.4(5)
C34 C29 P1 C35 132.9(4)
C30 C29 P1 C35 -47.2(5)
C34 C29 P1 Fe2 -23.4(5)
C30 C29 P1 Fe2 156.5(4)
C44 Fe2 P1 C22 130.6(2)
C45 Fe2 P1 C22 -139.8(2)
B1 Fe2 P1 C22 54.0(3)
Ru1 Fe2 P1 C22 35.01(15)
Fe1 Fe2 P1 C22 -42.72(15)
Ru2 Fe2 P1 C22 -16.88(16)
C44 Fe2 P1 C35 -127.0(3)
C45 Fe2 P1 C35 -37.3(3)
C22 Fe2 P1 C35 102.4(2)
B1 Fe2 P1 C35 156.4(3)
Ru1 Fe2 P1 C35 137.43(18)
Fe1 Fe2 P1 C35 59.70(18)
Ru2 Fe2 P1 C35 85.53(19)
C44 Fe2 P1 C29 25.2(3)
C45 Fe2 P1 C29 114.8(3)
C22 Fe2 P1 C29 -105.5(2)
B1 Fe2 P1 C29 -51.5(3)
Ru1 Fe2 P1 C29 -70.45(19)
Fe1 Fe2 P1 C29 -148.18(19)
Ru2 Fe2 P1 C29 -122.35(19)
Ru2 B1 Ru1 C22 71.13(18)
Fe2 B1 Ru1 C22 -12.01(17)
Ru2 B1 Ru1 B2 1.3(2)
Fe2 B1 Ru1 B2 -81.83(17)
Ru2 B1 Ru1 C21 39.1(2)
Fe2 B1 Ru1 C21 -44.1(2)
Ru2 B1 Ru1 C1 -122.6(3)
Fe2 B1 Ru1 C1 154.3(3)
Ru2 B1 Ru1 C5 -101.1(2)
Fe2 B1 Ru1 C5 175.73(15)
Ru2 B1 Ru1 C4 -125.7(2)
Fe2 B1 Ru1 C4 151.16(18)
Ru2 B1 Ru1 C3 -161.7(2)
Fe2 B1 Ru1 C3 115.14(18)
Ru2 B1 Ru1 C2 -171.93(17)
Fe2 B1 Ru1 C2 104.9(2)
Ru2 B1 Ru1 Fe2 83.15(17)
Fe2 B1 Ru1 Ru2 -83.15(17)
C21 C22 Ru1 B1 -129.1(3)
P1 C22 Ru1 B1 71.3(3)
Fe2 C22 Ru1 B1 12.79(18)
Fe1 C22 Ru1 B1 -67.5(2)
C21 C22 Ru1 B2 -35.7(3)
P1 C22 Ru1 B2 164.8(3)
Fe2 C22 Ru1 B2 106.25(18)
Fe1 C22 Ru1 B2 26.01(17)
P1 C22 Ru1 C21 -159.6(4)
Fe2 C22 Ru1 C21 141.9(3)
Fe1 C22 Ru1 C21 61.7(2)
C21 C22 Ru1 C1 59.5(3)
P1 C22 Ru1 C1 -100.1(3)
Fe2 C22 Ru1 C1 -158.60(16)
Fe1 C22 Ru1 C1 121.16(19)
C21 C22 Ru1 C5 36.3(4)
P1 C22 Ru1 C5 -123.2(3)
Fe2 C22 Ru1 C5 178.3(3)
Fe1 C22 Ru1 C5 98.0(3)
C21 C22 Ru1 C4 139.6(5)
P1 C22 Ru1 C4 -20.0(7)
Fe2 C22 Ru1 C4 -78.5(6)
Fe1 C22 Ru1 C4 -158.7(5)
C21 C22 Ru1 C3 132.2(3)
P1 C22 Ru1 C3 -27.4(4)
Fe2 C22 Ru1 C3 -85.9(2)
Fe1 C22 Ru1 C3 -166.17(18)
C21 C22 Ru1 C2 97.3(3)
P1 C22 Ru1 C2 -62.3(3)
Fe2 C22 Ru1 C2 -120.78(17)
Fe1 C22 Ru1 C2 158.98(18)
C21 C22 Ru1 Fe2 -141.9(3)
P1 C22 Ru1 Fe2 58.5(2)
Fe1 C22 Ru1 Fe2 -80.24(16)
C21 C22 Ru1 Ru2 -85.5(2)
P1 C22 Ru1 Ru2 114.9(3)
Fe2 C22 Ru1 Ru2 56.43(9)
Fe1 C22 Ru1 Ru2 -23.82(12)
C21 B2 Ru1 B1 125.9(2)
Fe1 B2 Ru1 B1 68.5(2)
Ru2 B2 Ru1 B1 -1.25(19)
C21 B2 Ru1 C22 31.9(2)
Fe1 B2 Ru1 C22 -25.52(18)
Ru2 B2 Ru1 C22 -95.26(16)
Fe1 B2 Ru1 C21 -57.4(2)
Ru2 B2 Ru1 C21 -127.1(2)
C21 B2 Ru1 C1 -82.7(2)
Fe1 B2 Ru1 C1 -140.1(2)
Ru2 B2 Ru1 C1 150.16(15)
C21 B2 Ru1 C5 -119.7(2)
Fe1 B2 Ru1 C5 -177.1(2)
Ru2 B2 Ru1 C5 113.18(17)
C21 B2 Ru1 C4 -146.4(2)
Fe1 B2 Ru1 C4 156.19(18)
Ru2 B2 Ru1 C4 86.4(2)
C21 B2 Ru1 C3 -116.9(6)
Fe1 B2 Ru1 C3 -174.3(5)
Ru2 B2 Ru1 C3 116.0(5)
C21 B2 Ru1 C2 -61.6(3)
Fe1 B2 Ru1 C2 -119.0(2)
Ru2 B2 Ru1 C2 171.26(18)
C21 B2 Ru1 Fe2 76.03(19)
Fe1 B2 Ru1 Fe2 18.65(17)
Ru2 B2 Ru1 Fe2 -51.09(11)
C21 B2 Ru1 Ru2 127.1(2)
Fe1 B2 Ru1 Ru2 69.75(15)
C22 C21 Ru1 B1 60.3(3)
C23 C21 Ru1 B1 175.0(4)
B2 C21 Ru1 B1 -65.3(3)
Fe1 C21 Ru1 B1 -3.9(3)
C23 C21 Ru1 C22 114.7(5)
B2 C21 Ru1 C22 -125.6(3)
Fe1 C21 Ru1 C22 -64.3(2)
C22 C21 Ru1 B2 125.6(3)
C23 C21 Ru1 B2 -119.7(5)
Fe1 C21 Ru1 B2 61.3(2)
C22 C21 Ru1 C1 -129.9(3)
C23 C21 Ru1 C1 -15.2(4)
B2 C21 Ru1 C1 104.5(2)
Fe1 C21 Ru1 C1 165.9(2)
C22 C21 Ru1 C5 -160.9(2)
C23 C21 Ru1 C5 -46.2(4)
B2 C21 Ru1 C5 73.5(3)
Fe1 C21 Ru1 C5 134.86(18)
C22 C21 Ru1 C4 -155.4(4)
C23 C21 Ru1 C4 -40.7(6)
B2 C21 Ru1 C4 79.0(4)
Fe1 C21 Ru1 C4 140.4(3)
C22 C21 Ru1 C3 -83.5(4)
C23 C21 Ru1 C3 31.2(5)
B2 C21 Ru1 C3 150.9(3)
Fe1 C21 Ru1 C3 -147.8(2)
C22 C21 Ru1 C2 -94.8(3)
C23 C21 Ru1 C2 19.9(4)
B2 C21 Ru1 C2 139.6(2)
Fe1 C21 Ru1 C2 -159.05(19)
C22 C21 Ru1 Fe2 27.1(2)
C23 C21 Ru1 Fe2 141.9(4)
B2 C21 Ru1 Fe2 -98.4(2)
Fe1 C21 Ru1 Fe2 -37.11(13)
C22 C21 Ru1 Ru2 87.8(2)
C23 C21 Ru1 Ru2 -157.5(4)
B2 C21 Ru1 Ru2 -37.82(19)
Fe1 C21 Ru1 Ru2 23.51(14)
C5 C1 Ru1 B1 34.5(5)
C2 C1 Ru1 B1 -83.5(4)
C7 C1 Ru1 B1 153.2(5)
C5 C1 Ru1 C22 -160.9(3)
C2 C1 Ru1 C22 81.1(3)
C7 C1 Ru1 C22 -42.2(5)
C5 C1 Ru1 B2 -87.2(3)
C2 C1 Ru1 B2 154.8(3)
C7 C1 Ru1 B2 31.5(5)
C5 C1 Ru1 C21 -129.2(3)
C2 C1 Ru1 C21 112.9(3)
C7 C1 Ru1 C21 -10.5(5)
C2 C1 Ru1 C5 -118.0(4)
C7 C1 Ru1 C5 118.7(6)
C5 C1 Ru1 C4 38.0(3)
C2 C1 Ru1 C4 -79.9(3)
C7 C1 Ru1 C4 156.7(6)
C5 C1 Ru1 C3 80.6(3)
C2 C1 Ru1 C3 -37.3(3)
C7 C1 Ru1 C3 -160.7(6)
C5 C1 Ru1 C2 118.0(4)
C7 C1 Ru1 C2 -123.4(6)
C5 C1 Ru1 Fe2 157.7(2)
C2 C1 Ru1 Fe2 39.7(4)
C7 C1 Ru1 Fe2 -83.6(6)
C5 C1 Ru1 Ru2 -49.1(3)
C2 C1 Ru1 Ru2 -167.0(2)
C7 C1 Ru1 Ru2 69.6(6)
C1 C5 Ru1 B1 -159.8(3)
C4 C5 Ru1 B1 -43.6(3)
C6 C5 Ru1 B1 81.5(5)
C1 C5 Ru1 C22 35.9(5)
C4 C5 Ru1 C22 152.1(3)
C6 C5 Ru1 C22 -82.7(6)
C1 C5 Ru1 B2 100.4(3)
C4 C5 Ru1 B2 -143.4(3)
C6 C5 Ru1 B2 -18.2(5)
C1 C5 Ru1 C21 59.7(3)
C4 C5 Ru1 C21 175.9(3)
C6 C5 Ru1 C21 -58.9(5)
C4 C5 Ru1 C1 116.2(4)
C6 C5 Ru1 C1 -118.6(6)
C1 C5 Ru1 C4 -116.2(4)
C6 C5 Ru1 C4 125.2(6)
C1 C5 Ru1 C3 -78.5(3)
C4 C5 Ru1 C3 37.7(3)
C6 C5 Ru1 C3 162.8(6)
C1 C5 Ru1 C2 -36.8(3)
C4 C5 Ru1 C2 79.4(3)
C6 C5 Ru1 C2 -155.4(6)
C1 C5 Ru1 Fe2 -148.4(4)
C4 C5 Ru1 Fe2 -32.2(6)
C6 C5 Ru1 Fe2 92.9(6)
C1 C5 Ru1 Ru2 149.8(2)
C4 C5 Ru1 Ru2 -94.0(3)
C6 C5 Ru1 Ru2 31.2(5)
C5 C4 Ru1 B1 140.4(3)
C3 C4 Ru1 B1 -102.8(3)
C10 C4 Ru1 B1 16.3(6)
C5 C4 Ru1 C22 -126.8(6)
C3 C4 Ru1 C22 -10.0(7)
C10 C4 Ru1 C22 109.1(7)
C5 C4 Ru1 B2 47.7(4)
C3 C4 Ru1 B2 164.5(3)
C10 C4 Ru1 B2 -76.5(6)
C5 C4 Ru1 C21 -8.2(5)
C3 C4 Ru1 C21 108.6(4)
C10 C4 Ru1 C21 -132.4(5)
C5 C4 Ru1 C1 -37.6(3)
C3 C4 Ru1 C1 79.2(3)
C10 C4 Ru1 C1 -161.8(6)
C3 C4 Ru1 C5 116.8(4)
C10 C4 Ru1 C5 -124.2(7)
C5 C4 Ru1 C3 -116.8(4)
C10 C4 Ru1 C3 119.1(7)
C5 C4 Ru1 C2 -79.5(3)
C3 C4 Ru1 C2 37.3(3)
C10 C4 Ru1 C2 156.4(6)
C5 C4 Ru1 Fe2 168.6(2)
C3 C4 Ru1 Fe2 -74.6(3)
C10 C4 Ru1 Fe2 44.5(6)
C5 C4 Ru1 Ru2 101.7(3)
C3 C4 Ru1 Ru2 -141.5(3)
C10 C4 Ru1 Ru2 -22.5(6)
C2 C3 Ru1 B1 -166.6(3)
C4 C3 Ru1 B1 76.8(3)
C9 C3 Ru1 B1 -43.3(6)
C2 C3 Ru1 C22 -66.9(4)
C4 C3 Ru1 C22 176.4(3)
C9 C3 Ru1 C22 56.4(6)
C2 C3 Ru1 B2 76.0(7)
C4 C3 Ru1 B2 -40.7(7)
C9 C3 Ru1 B2 -160.7(6)
C2 C3 Ru1 C21 -18.3(5)
C4 C3 Ru1 C21 -134.9(3)
C9 C3 Ru1 C21 105.1(6)
C2 C3 Ru1 C1 37.3(3)
C4 C3 Ru1 C1 -79.4(3)
C9 C3 Ru1 C1 160.6(6)
C2 C3 Ru1 C5 79.1(3)
C4 C3 Ru1 C5 -37.5(3)
C9 C3 Ru1 C5 -157.6(6)
C2 C3 Ru1 C4 116.6(4)
C9 C3 Ru1 C4 -120.0(7)
C4 C3 Ru1 C2 -116.6(4)
C9 C3 Ru1 C2 123.3(7)
C2 C3 Ru1 Fe2 -117.9(3)
C4 C3 Ru1 Fe2 125.4(3)
C9 C3 Ru1 Fe2 5.4(6)
C2 C3 Ru1 Ru2 174.3(2)
C4 C3 Ru1 Ru2 57.6(4)
C9 C3 Ru1 Ru2 -62.4(6)
C1 C2 Ru1 B1 134.3(3)
C3 C2 Ru1 B1 17.3(4)
C8 C2 Ru1 B1 -105.9(5)
C1 C2 Ru1 C22 -113.7(3)
C3 C2 Ru1 C22 129.3(3)
C8 C2 Ru1 C22 6.1(6)
C1 C2 Ru1 B2 -36.1(4)
C3 C2 Ru1 B2 -153.1(3)
C8 C2 Ru1 B2 83.7(6)
C1 C2 Ru1 C21 -74.4(3)
C3 C2 Ru1 C21 168.6(3)
C8 C2 Ru1 C21 45.4(6)
C3 C2 Ru1 C1 -117.0(4)
C8 C2 Ru1 C1 119.8(6)
C1 C2 Ru1 C5 36.8(3)
C3 C2 Ru1 C5 -80.2(3)
C8 C2 Ru1 C5 156.6(6)
C1 C2 Ru1 C4 79.1(3)
C3 C2 Ru1 C4 -37.9(3)
C8 C2 Ru1 C4 -161.1(6)
C1 C2 Ru1 C3 117.0(4)
C8 C2 Ru1 C3 -123.2(7)
C1 C2 Ru1 Fe2 -162.1(2)
C3 C2 Ru1 Fe2 80.9(3)
C8 C2 Ru1 Fe2 -42.3(6)
C1 C2 Ru1 Ru2 86.9(10)
C3 C2 Ru1 Ru2 -30.1(12)
C8 C2 Ru1 Ru2 -153.3(7)
C44 Fe2 Ru1 B1 61.8(3)
C45 Fe2 Ru1 B1 -34.2(7)
C22 Fe2 Ru1 B1 -163.4(2)
P1 Fe2 Ru1 B1 163.67(18)
Fe1 Fe2 Ru1 B1 -113.77(18)
Ru2 Fe2 Ru1 B1 -56.04(18)
C44 Fe2 Ru1 C22 -134.8(2)
C45 Fe2 Ru1 C22 129.2(7)
B1 Fe2 Ru1 C22 163.4(2)
P1 Fe2 Ru1 C22 -32.94(15)
Fe1 Fe2 Ru1 C22 49.62(15)
Ru2 Fe2 Ru1 C22 107.35(15)
C44 Fe2 Ru1 B2 161.0(2)
C45 Fe2 Ru1 B2 65.0(6)
C22 Fe2 Ru1 B2 -64.2(2)
B1 Fe2 Ru1 B2 99.2(2)
P1 Fe2 Ru1 B2 -97.13(14)
Fe1 Fe2 Ru1 B2 -14.57(14)
Ru2 Fe2 Ru1 B2 43.16(14)
C44 Fe2 Ru1 C21 -157.4(2)
C45 Fe2 Ru1 C21 106.7(6)
C22 Fe2 Ru1 C21 -22.51(19)
B1 Fe2 Ru1 C21 140.9(2)
P1 Fe2 Ru1 C21 -55.45(12)
Fe1 Fe2 Ru1 C21 27.11(12)
Ru2 Fe2 Ru1 C21 84.85(12)
C44 Fe2 Ru1 C1 -80.8(3)
C45 Fe2 Ru1 C1 -176.7(7)
C22 Fe2 Ru1 C1 54.1(3)
B1 Fe2 Ru1 C1 -142.6(3)
P1 Fe2 Ru1 C1 21.1(3)
Fe1 Fe2 Ru1 C1 103.7(3)
Ru2 Fe2 Ru1 C1 161.4(3)
C44 Fe2 Ru1 C5 48.1(5)
C45 Fe2 Ru1 C5 -47.8(8)
C22 Fe2 Ru1 C5 -177.0(5)
B1 Fe2 Ru1 C5 -13.6(5)
P1 Fe2 Ru1 C5 150.0(4)
Fe1 Fe2 Ru1 C5 -127.4(4)
Ru2 Fe2 Ru1 C5 -69.7(4)
C44 Fe2 Ru1 C4 24.1(2)
C45 Fe2 Ru1 C4 -71.9(7)
C22 Fe2 Ru1 C4 158.9(2)
B1 Fe2 Ru1 C4 -37.7(2)
P1 Fe2 Ru1 C4 126.00(17)
Fe1 Fe2 Ru1 C4 -151.44(16)
Ru2 Fe2 Ru1 C4 -93.71(16)
C44 Fe2 Ru1 C3 -14.5(2)
C45 Fe2 Ru1 C3 -110.5(7)
C22 Fe2 Ru1 C3 120.3(2)
B1 Fe2 Ru1 C3 -76.3(2)
P1 Fe2 Ru1 C3 87.39(15)
Fe1 Fe2 Ru1 C3 169.95(15)
Ru2 Fe2 Ru1 C3 -132.31(15)
C44 Fe2 Ru1 C2 -53.7(2)
C45 Fe2 Ru1 C2 -149.6(6)
C22 Fe2 Ru1 C2 81.2(2)
B1 Fe2 Ru1 C2 -115.4(2)
P1 Fe2 Ru1 C2 48.25(15)
Fe1 Fe2 Ru1 C2 130.81(15)
Ru2 Fe2 Ru1 C2 -171.45(15)
C44 Fe2 Ru1 Ru2 117.80(18)
C45 Fe2 Ru1 Ru2 21.9(6)
C22 Fe2 Ru1 Ru2 -107.35(15)
B1 Fe2 Ru1 Ru2 56.04(18)
P1 Fe2 Ru1 Ru2 -140.30(4)
Fe1 Fe2 Ru1 Ru2 -57.736(19)
Ru1 B1 Ru2 C41 -101.8(2)
Fe2 B1 Ru2 C41 -21.9(2)
Ru1 B1 Ru2 B2 -1.3(2)
Fe2 B1 Ru2 B2 78.56(18)
Ru1 B1 Ru2 C13 103.2(3)
Fe2 B1 Ru2 C13 -176.92(19)
Ru1 B1 Ru2 C14 104.17(18)
Fe2 B1 Ru2 C14 -175.93(15)
Ru1 B1 Ru2 C12 159.1(2)
Fe2 B1 Ru2 C12 -121.0(3)
Ru1 B1 Ru2 C11 165.97(16)
Fe2 B1 Ru2 C11 -114.13(16)
Ru1 B1 Ru2 C15 136.5(2)
Fe2 B1 Ru2 C15 -143.56(18)
Ru1 B1 Ru2 Fe1 -55.43(17)
Fe2 B1 Ru2 Fe1 24.47(16)
Ru1 B1 Ru2 Fe2 -79.90(17)
Fe2 B1 Ru2 Ru1 79.90(17)
O1 C41 Ru2 B1 -94.9(5)
Fe1 C41 Ru2 B1 91.2(2)
O1 C41 Ru2 B2 163.8(5)
Fe1 C41 Ru2 B2 -10.1(2)
O1 C41 Ru2 C13 67.6(5)
Fe1 C41 Ru2 C13 -106.37(18)
O1 C41 Ru2 C14 45.4(6)
Fe1 C41 Ru2 C14 -128.5(2)
O1 C41 Ru2 C12 45.1(5)
Fe1 C41 Ru2 C12 -128.8(2)
O1 C41 Ru2 C11 9.2(5)
Fe1 C41 Ru2 C11 -164.70(18)
O1 C41 Ru2 C15 2.4(6)
Fe1 C41 Ru2 C15 -171.54(15)
O1 C41 Ru2 Fe1 173.9(6)
O1 C41 Ru2 Fe2 -113.0(5)
Fe1 C41 Ru2 Fe2 73.12(13)
O1 C41 Ru2 Ru1 -147.4(5)
Fe1 C41 Ru2 Ru1 38.67(18)
C21 B2 Ru2 B1 -58.6(3)
Fe1 B2 Ru2 B1 -105.89(18)
Ru1 B2 Ru2 B1 1.3(2)
C21 B2 Ru2 C41 55.9(3)
Fe1 B2 Ru2 C41 8.68(17)
Ru1 B2 Ru2 C41 115.86(16)
C21 B2 Ru2 C13 163.2(3)
Fe1 B2 Ru2 C13 115.93(15)
Ru1 B2 Ru2 C13 -136.88(16)
C21 B2 Ru2 C14 -161.5(3)
Fe1 B2 Ru2 C14 151.21(14)
Ru1 B2 Ru2 C14 -101.61(16)
C21 B2 Ru2 C12 135.5(3)
Fe1 B2 Ru2 C12 88.29(19)
Ru1 B2 Ru2 C12 -164.53(15)
C21 B2 Ru2 C11 151.0(4)
Fe1 B2 Ru2 C11 103.8(4)
Ru1 B2 Ru2 C11 -149.0(3)
C21 B2 Ru2 C15 -148.1(3)
Fe1 B2 Ru2 C15 164.65(18)
Ru1 B2 Ru2 C15 -88.2(3)
C21 B2 Ru2 Fe1 47.3(3)
Ru1 B2 Ru2 Fe1 107.19(17)
C21 B2 Ru2 Fe2 -9.9(3)
Fe1 B2 Ru2 Fe2 -57.17(9)
Ru1 B2 Ru2 Fe2 50.01(11)
C21 B2 Ru2 Ru1 -59.9(3)
Fe1 B2 Ru2 Ru1 -107.19(17)
C14 C13 Ru2 B1 1.7(4)
C12 C13 Ru2 B1 117.2(3)
C19 C13 Ru2 B1 -121.3(5)
C14 C13 Ru2 C41 -154.5(3)
C12 C13 Ru2 C41 -39.0(3)
C19 C13 Ru2 C41 82.5(5)
C14 C13 Ru2 B2 107.6(3)
C12 C13 Ru2 B2 -136.9(3)
C19 C13 Ru2 B2 -15.4(5)
C12 C13 Ru2 C14 115.5(4)
C19 C13 Ru2 C14 -123.0(6)
C14 C13 Ru2 C12 -115.5(4)
C19 C13 Ru2 C12 121.5(6)
C14 C13 Ru2 C11 -78.4(3)
C12 C13 Ru2 C11 37.1(3)
C19 C13 Ru2 C11 158.7(5)
C14 C13 Ru2 C15 -37.3(3)
C12 C13 Ru2 C15 78.2(3)
C19 C13 Ru2 C15 -160.2(5)
C14 C13 Ru2 Fe1 159.4(2)
C12 C13 Ru2 Fe1 -85.1(3)
C19 C13 Ru2 Fe1 36.4(5)
C14 C13 Ru2 Fe2 -158.3(9)
C12 C13 Ru2 Fe2 -42.8(12)
C19 C13 Ru2 Fe2 78.7(12)
C14 C13 Ru2 Ru1 66.6(3)
C12 C13 Ru2 Ru1 -177.9(2)
C19 C13 Ru2 Ru1 -56.4(5)
C13 C14 Ru2 B1 -178.8(3)
C15 C14 Ru2 B1 64.0(3)
C20 C14 Ru2 B1 -59.5(5)
C13 C14 Ru2 C41 37.9(4)
C15 C14 Ru2 C41 -79.3(4)
C20 C14 Ru2 C41 157.2(5)
C13 C14 Ru2 B2 -78.1(3)
C15 C14 Ru2 B2 164.8(3)
C20 C14 Ru2 B2 41.2(5)
C15 C14 Ru2 C13 -117.1(4)
C20 C14 Ru2 C13 119.3(6)
C13 C14 Ru2 C12 38.2(3)
C15 C14 Ru2 C12 -79.0(3)
C20 C14 Ru2 C12 157.5(6)
C13 C14 Ru2 C11 80.6(3)
C15 C14 Ru2 C11 -36.6(3)
C20 C14 Ru2 C11 -160.1(6)
C13 C14 Ru2 C15 117.1(4)
C20 C14 Ru2 C15 -123.6(6)
C13 C14 Ru2 Fe1 -34.9(4)
C15 C14 Ru2 Fe1 -152.0(2)
C20 C14 Ru2 Fe1 84.4(5)
C13 C14 Ru2 Fe2 174.9(2)
C15 C14 Ru2 Fe2 57.8(4)
C20 C14 Ru2 Fe2 -65.8(6)
C13 C14 Ru2 Ru1 -129.9(3)
C15 C14 Ru2 Ru1 113.0(2)
C20 C14 Ru2 Ru1 -10.6(5)
C13 C12 Ru2 B1 -106.2(4)
C11 C12 Ru2 B1 11.3(4)
C18 C12 Ru2 B1 134.2(5)
C13 C12 Ru2 C41 141.9(3)
C11 C12 Ru2 C41 -100.6(3)
C18 C12 Ru2 C41 22.3(6)
C13 C12 Ru2 B2 51.4(3)
C11 C12 Ru2 B2 168.9(3)
C18 C12 Ru2 B2 -68.2(6)
C11 C12 Ru2 C13 117.5(4)
C18 C12 Ru2 C13 -119.6(7)
C13 C12 Ru2 C14 -37.9(3)
C11 C12 Ru2 C14 79.6(3)
C18 C12 Ru2 C14 -157.5(6)
C13 C12 Ru2 C11 -117.5(4)
C18 C12 Ru2 C11 122.9(7)
C13 C12 Ru2 C15 -80.1(3)
C11 C12 Ru2 C15 37.4(3)
C18 C12 Ru2 C15 160.3(6)
C13 C12 Ru2 Fe1 107.9(3)
C11 C12 Ru2 Fe1 -134.6(2)
C18 C12 Ru2 Fe1 -11.7(6)
C13 C12 Ru2 Fe2 172.9(2)
C11 C12 Ru2 Fe2 -69.6(3)
C18 C12 Ru2 Fe2 53.3(6)
C13 C12 Ru2 Ru1 5.9(6)
C11 C12 Ru2 Ru1 123.4(4)
C18 C12 Ru2 Ru1 -113.7(6)
C15 C11 Ru2 B1 -56.9(3)
C12 C11 Ru2 B1 -172.6(3)
C17 C11 Ru2 B1 64.0(5)
C15 C11 Ru2 C41 -170.0(3)
C12 C11 Ru2 C41 74.3(3)
C17 C11 Ru2 C41 -49.1(5)
C15 C11 Ru2 B2 92.7(5)
C12 C11 Ru2 B2 -23.0(5)
C17 C11 Ru2 B2 -146.4(5)
C15 C11 Ru2 C13 78.8(3)
C12 C11 Ru2 C13 -36.9(3)
C17 C11 Ru2 C13 -160.3(6)
C15 C11 Ru2 C14 37.2(3)
C12 C11 Ru2 C14 -78.5(3)
C17 C11 Ru2 C14 158.1(5)
C15 C11 Ru2 C12 115.7(4)
C17 C11 Ru2 C12 -123.4(6)
C12 C11 Ru2 C15 -115.7(4)
C17 C11 Ru2 C15 120.9(6)
C15 C11 Ru2 Fe1 176.6(2)
C12 C11 Ru2 Fe1 60.9(3)
C17 C11 Ru2 Fe1 -62.5(5)
C15 C11 Ru2 Fe2 -108.9(3)
C12 C11 Ru2 Fe2 135.4(2)
C17 C11 Ru2 Fe2 12.0(5)
C15 C11 Ru2 Ru1 -36.0(4)
C12 C11 Ru2 Ru1 -151.7(2)
C17 C11 Ru2 Ru1 84.9(5)
C11 C15 Ru2 B1 125.3(3)
C14 C15 Ru2 B1 -117.2(3)
C16 C15 Ru2 B1 5.4(5)
C11 C15 Ru2 C41 11.8(3)
C14 C15 Ru2 C41 129.2(3)
C16 C15 Ru2 C41 -108.1(5)
C11 C15 Ru2 B2 -139.9(3)
C14 C15 Ru2 B2 -22.4(4)
C16 C15 Ru2 B2 100.2(5)
C11 C15 Ru2 C13 -80.5(3)
C14 C15 Ru2 C13 37.0(3)
C16 C15 Ru2 C13 159.6(6)
C11 C15 Ru2 C14 -117.5(4)
C16 C15 Ru2 C14 122.6(6)
C11 C15 Ru2 C12 -38.4(3)
C14 C15 Ru2 C12 79.1(3)
C16 C15 Ru2 C12 -158.2(6)
C14 C15 Ru2 C11 117.5(4)
C16 C15 Ru2 C11 -119.9(6)
C11 C15 Ru2 Fe1 -9.6(6)
C14 C15 Ru2 Fe1 107.9(4)
C16 C15 Ru2 Fe1 -129.5(5)
C11 C15 Ru2 Fe2 92.5(3)
C14 C15 Ru2 Fe2 -150.0(2)
C16 C15 Ru2 Fe2 -27.4(5)
C11 C15 Ru2 Ru1 160.4(2)
C14 C15 Ru2 Ru1 -82.1(3)
C16 C15 Ru2 Ru1 40.5(5)
C43 Fe1 Ru2 B1 159.6(2)
C42 Fe1 Ru2 B1 -98.8(3)
C41 Fe1 Ru2 B1 -105.7(2)
C21 Fe1 Ru2 B1 58.08(18)
C22 Fe1 Ru2 B1 19.10(18)
B2 Fe1 Ru2 B1 86.9(2)
Fe2 Fe1 Ru2 B1 -21.08(15)
C43 Fe1 Ru2 C41 -94.7(3)
C42 Fe1 Ru2 C41 6.9(3)
C21 Fe1 Ru2 C41 163.8(2)
C22 Fe1 Ru2 C41 124.8(2)
B2 Fe1 Ru2 C41 -167.5(2)
Fe2 Fe1 Ru2 C41 84.61(18)
C43 Fe1 Ru2 B2 72.7(2)
C42 Fe1 Ru2 B2 174.4(3)
C41 Fe1 Ru2 B2 167.5(2)
C21 Fe1 Ru2 B2 -28.77(19)
C22 Fe1 Ru2 B2 -67.75(19)
Fe2 Fe1 Ru2 B2 -107.93(16)
C43 Fe1 Ru2 C13 -4.6(2)
C42 Fe1 Ru2 C13 97.1(3)
C41 Fe1 Ru2 C13 90.1(2)
C21 Fe1 Ru2 C13 -106.10(18)
C22 Fe1 Ru2 C13 -145.08(18)
B2 Fe1 Ru2 C13 -77.3(2)
Fe2 Fe1 Ru2 C13 174.74(14)
C43 Fe1 Ru2 C14 16.9(3)
C42 Fe1 Ru2 C14 118.5(4)
C41 Fe1 Ru2 C14 111.6(3)
C21 Fe1 Ru2 C14 -84.6(2)
C22 Fe1 Ru2 C14 -123.6(2)
B2 Fe1 Ru2 C14 -55.9(3)
Fe2 Fe1 Ru2 C14 -163.8(2)
C43 Fe1 Ru2 C12 -42.4(2)
C42 Fe1 Ru2 C12 59.3(3)
C41 Fe1 Ru2 C12 52.3(2)
C21 Fe1 Ru2 C12 -143.91(17)
C22 Fe1 Ru2 C12 177.12(17)
B2 Fe1 Ru2 C12 -115.1(2)
Fe2 Fe1 Ru2 C12 136.94(14)
C43 Fe1 Ru2 C11 -75.1(2)
C42 Fe1 Ru2 C11 26.5(3)
C41 Fe1 Ru2 C11 19.6(2)
C21 Fe1 Ru2 C11 -176.63(19)
C22 Fe1 Ru2 C11 144.39(19)
B2 Fe1 Ru2 C11 -147.9(2)
Fe2 Fe1 Ru2 C11 104.21(16)
C43 Fe1 Ru2 C15 -68.0(5)
C42 Fe1 Ru2 C15 33.6(5)
C41 Fe1 Ru2 C15 26.7(5)
C21 Fe1 Ru2 C15 -169.5(4)
C22 Fe1 Ru2 C15 151.5(4)
B2 Fe1 Ru2 C15 -140.8(4)
Fe2 Fe1 Ru2 C15 111.3(4)
C43 Fe1 Ru2 Fe2 -179.35(18)
C42 Fe1 Ru2 Fe2 -77.7(3)
C41 Fe1 Ru2 Fe2 -84.61(18)
C21 Fe1 Ru2 Fe2 79.16(11)
C22 Fe1 Ru2 Fe2 40.18(11)
B2 Fe1 Ru2 Fe2 107.93(16)
C43 Fe1 Ru2 Ru1 120.98(18)
C42 Fe1 Ru2 Ru1 -137.4(3)
C41 Fe1 Ru2 Ru1 -144.28(18)
C21 Fe1 Ru2 Ru1 19.49(11)
C22 Fe1 Ru2 Ru1 -19.49(11)
B2 Fe1 Ru2 Ru1 48.26(16)
Fe2 Fe1 Ru2 Ru1 -59.666(17)
C44 Fe2 Ru2 B1 -21.9(3)
C45 Fe2 Ru2 B1 -114.1(3)
C22 Fe2 Ru2 B1 109.2(2)
P1 Fe2 Ru2 B1 121.90(19)
Ru1 Fe2 Ru2 B1 59.56(18)
Fe1 Fe2 Ru2 B1 153.35(18)
C44 Fe2 Ru2 C41 136.2(2)
C45 Fe2 Ru2 C41 44.0(2)
C22 Fe2 Ru2 C41 -92.70(18)
B1 Fe2 Ru2 C41 158.1(2)
P1 Fe2 Ru2 C41 -80.00(15)
Ru1 Fe2 Ru2 C41 -142.34(14)
Fe1 Fe2 Ru2 C41 -48.55(14)
C44 Fe2 Ru2 B2 -125.2(2)
C45 Fe2 Ru2 B2 142.5(2)
C22 Fe2 Ru2 B2 5.86(16)
B1 Fe2 Ru2 B2 -103.3(2)
P1 Fe2 Ru2 B2 18.56(13)
Ru1 Fe2 Ru2 B2 -43.78(12)
Fe1 Fe2 Ru2 B2 50.01(12)
C44 Fe2 Ru2 C13 140.2(11)
C45 Fe2 Ru2 C13 48.0(11)
C22 Fe2 Ru2 C13 -88.7(11)
B1 Fe2 Ru2 C13 162.1(11)
P1 Fe2 Ru2 C13 -76.0(11)
Ru1 Fe2 Ru2 C13 -138.3(11)
Fe1 Fe2 Ru2 C13 -44.5(11)
C44 Fe2 Ru2 C14 -13.8(3)
C45 Fe2 Ru2 C14 -106.1(3)
C22 Fe2 Ru2 C14 117.3(3)
B1 Fe2 Ru2 C14 8.1(3)
P1 Fe2 Ru2 C14 130.0(2)
Ru1 Fe2 Ru2 C14 67.6(2)
Fe1 Fe2 Ru2 C14 161.4(2)
C44 Fe2 Ru2 C12 102.9(3)
C45 Fe2 Ru2 C12 10.6(3)
C22 Fe2 Ru2 C12 -126.0(2)
B1 Fe2 Ru2 C12 124.8(3)
P1 Fe2 Ru2 C12 -113.3(2)
Ru1 Fe2 Ru2 C12 -175.7(2)
Fe1 Fe2 Ru2 C12 -81.9(2)
C44 Fe2 Ru2 C11 63.9(2)
C45 Fe2 Ru2 C11 -28.4(2)
C22 Fe2 Ru2 C11 -165.03(18)
B1 Fe2 Ru2 C11 85.8(2)
P1 Fe2 Ru2 C11 -152.33(15)
Ru1 Fe2 Ru2 C11 145.33(14)
Fe1 Fe2 Ru2 C11 -120.88(14)
C44 Fe2 Ru2 C15 22.8(2)
C45 Fe2 Ru2 C15 -69.5(2)
C22 Fe2 Ru2 C15 153.89(18)
B1 Fe2 Ru2 C15 44.7(2)
P1 Fe2 Ru2 C15 166.59(15)
Ru1 Fe2 Ru2 C15 104.25(15)
Fe1 Fe2 Ru2 C15 -161.96(15)
C44 Fe2 Ru2 Fe1 -175.3(2)
C45 Fe2 Ru2 Fe1 92.50(19)
C22 Fe2 Ru2 Fe1 -44.15(11)
B1 Fe2 Ru2 Fe1 -153.35(18)
P1 Fe2 Ru2 Fe1 -31.45(5)
Ru1 Fe2 Ru2 Fe1 -93.79(2)
C44 Fe2 Ru2 Ru1 -81.5(2)
C45 Fe2 Ru2 Ru1 -173.71(19)
C22 Fe2 Ru2 Ru1 49.64(11)
B1 Fe2 Ru2 Ru1 -59.56(18)
P1 Fe2 Ru2 Ru1 62.34(5)
Fe1 Fe2 Ru2 Ru1 93.79(2)
C22 Ru1 Ru2 B1 -107.3(2)
B2 Ru1 Ru2 B1 -178.3(3)
C21 Ru1 Ru2 B1 -145.3(2)
C1 Ru1 Ru2 B1 129.3(3)
C5 Ru1 Ru2 B1 100.0(2)
C4 Ru1 Ru2 B1 60.1(3)
C3 Ru1 Ru2 B1 27.1(3)
C2 Ru1 Ru2 B1 52.8(10)
Fe2 Ru1 Ru2 B1 -62.8(2)
B1 Ru1 Ru2 C41 100.5(2)
C22 Ru1 Ru2 C41 -6.77(17)
B2 Ru1 Ru2 C41 -77.7(2)
C21 Ru1 Ru2 C41 -44.79(18)
C1 Ru1 Ru2 C41 -130.2(2)
C5 Ru1 Ru2 C41 -159.5(2)
C4 Ru1 Ru2 C41 160.6(2)
C3 Ru1 Ru2 C41 127.6(2)
C2 Ru1 Ru2 C41 153.3(10)
Fe2 Ru1 Ru2 C41 37.76(14)
B1 Ru1 Ru2 B2 178.3(3)
C22 Ru1 Ru2 B2 71.0(2)
C21 Ru1 Ru2 B2 32.95(19)
C1 Ru1 Ru2 B2 -52.4(3)
C5 Ru1 Ru2 B2 -81.8(2)
C4 Ru1 Ru2 B2 -121.7(2)
C3 Ru1 Ru2 B2 -154.7(3)
C2 Ru1 Ru2 B2 -129.0(10)
Fe2 Ru1 Ru2 B2 115.50(17)
B1 Ru1 Ru2 C13 -123.0(3)
C22 Ru1 Ru2 C13 129.72(19)
B2 Ru1 Ru2 C13 58.7(2)
C21 Ru1 Ru2 C13 91.70(19)
C1 Ru1 Ru2 C13 6.3(2)
C5 Ru1 Ru2 C13 -23.0(2)
C4 Ru1 Ru2 C13 -62.9(2)
C3 Ru1 Ru2 C13 -95.9(3)
C2 Ru1 Ru2 C13 -70.2(10)
Fe2 Ru1 Ru2 C13 174.25(15)
B1 Ru1 Ru2 C14 -88.5(2)
C22 Ru1 Ru2 C14 164.24(17)
B2 Ru1 Ru2 C14 93.3(2)
C21 Ru1 Ru2 C14 126.22(16)
C1 Ru1 Ru2 C14 40.8(2)
C5 Ru1 Ru2 C14 11.50(18)
C4 Ru1 Ru2 C14 -28.40(19)
C3 Ru1 Ru2 C14 -61.4(2)
C2 Ru1 Ru2 C14 -35.7(10)
Fe2 Ru1 Ru2 C14 -151.23(13)
B1 Ru1 Ru2 C12 -127.4(5)
C22 Ru1 Ru2 C12 125.4(5)
B2 Ru1 Ru2 C12 54.4(5)
C21 Ru1 Ru2 C12 87.3(5)
C1 Ru1 Ru2 C12 2.0(5)
C5 Ru1 Ru2 C12 -27.4(5)
C4 Ru1 Ru2 C12 -67.3(5)
C3 Ru1 Ru2 C12 -100.3(5)
C2 Ru1 Ru2 C12 -74.6(11)
Fe2 Ru1 Ru2 C12 169.9(5)
B1 Ru1 Ru2 C11 -27.7(3)
C22 Ru1 Ru2 C11 -135.0(3)
B2 Ru1 Ru2 C11 154.0(3)
C21 Ru1 Ru2 C11 -173.1(3)
C1 Ru1 Ru2 C11 101.6(3)
C5 Ru1 Ru2 C11 72.2(3)
C4 Ru1 Ru2 C11 32.3(3)
C3 Ru1 Ru2 C11 -0.7(3)
C2 Ru1 Ru2 C11 25.0(10)
Fe2 Ru1 Ru2 C11 -90.5(2)
B1 Ru1 Ru2 C15 -50.5(2)
C22 Ru1 Ru2 C15 -157.81(17)
B2 Ru1 Ru2 C15 131.2(2)
C21 Ru1 Ru2 C15 164.17(17)
C1 Ru1 Ru2 C15 78.8(2)
C5 Ru1 Ru2 C15 49.45(19)
C4 Ru1 Ru2 C15 9.5(2)
C3 Ru1 Ru2 C15 -23.4(2)
C2 Ru1 Ru2 C15 2.3(10)
Fe2 Ru1 Ru2 C15 -113.28(13)
B1 Ru1 Ru2 Fe1 126.7(2)
C22 Ru1 Ru2 Fe1 19.36(11)
B2 Ru1 Ru2 Fe1 -51.61(17)
C21 Ru1 Ru2 Fe1 -18.66(11)
C1 Ru1 Ru2 Fe1 -104.04(19)
C5 Ru1 Ru2 Fe1 -133.39(14)
C4 Ru1 Ru2 Fe1 -173.28(15)
C3 Ru1 Ru2 Fe1 153.7(2)
C2 Ru1 Ru2 Fe1 179(31)
Fe2 Ru1 Ru2 Fe1 63.89(2)
B1 Ru1 Ru2 Fe2 62.8(2)
C22 Ru1 Ru2 Fe2 -44.53(11)
B2 Ru1 Ru2 Fe2 -115.50(17)
C21 Ru1 Ru2 Fe2 -82.55(11)
C1 Ru1 Ru2 Fe2 -167.93(19)
C5 Ru1 Ru2 Fe2 162.72(14)
C4 Ru1 Ru2 Fe2 122.83(15)
C3 Ru1 Ru2 Fe2 89.8(2)
C2 Ru1 Ru2 Fe2 115.5(10)
